data_4345275
loop_
_publ_author_name
'Kulmaczewski, Rafal'
'Cespedes, Oscar'
'Halcrow, Malcolm A.'

_publ_section_title
;
 Gradual Thermal Spin-Crossover Mediated by a Reentrant Z' = 1
 \\rightarrow Z' = 6 \\rightarrow Z' = 1 Phase Transition.
;
_journal_issue 6
_journal_name_full 'Inorganic chemistry'
_journal_page_first 3144
_journal_page_last 3148
_journal_paper_doi 10.1021/acs.inorgchem.7b00071
_journal_volume 56
_journal_year 2017
_chemical_formula_moiety 'C18 H21 Fe N7 S3, 2(B F4)'
_chemical_formula_sum 'C18 H21 B2 F8 Fe N7 S3'
_chemical_formula_weight 661.07
_chemical_name_systematic
; 
[Tris-(4-{thiazol-4-yl}-3-aza-3-butenyl)amine]iron(II) 
di-tetrafluoroborate (re-entrant intermediate phase)
;
_space_group_IT_number 4
_symmetry_cell_setting monoclinic
_symmetry_space_group_name_Hall 'P 2yb'
_symmetry_space_group_name_H-M 'P 1 21 1'
_atom_sites_solution_hydrogens geom
_atom_sites_solution_primary direct
_atom_sites_solution_secondary difmap
_audit_creation_method SHELXL-97
_cell_angle_alpha 90.00
_cell_angle_beta 103.208(3)
_cell_angle_gamma 90.00
_cell_formula_units_Z 12
_cell_length_a 15.3518(5)
_cell_length_b 17.8347(6)
_cell_length_c 29.6578(10)
_cell_measurement_reflns_used 8446
_cell_measurement_temperature 175(2)
_cell_measurement_theta_max 73.43
_cell_measurement_theta_min 3.72
_cell_volume 7905.3(5)
_computing_cell_refinement 'CrysAlisPro, Agilent Technologies'
_computing_data_collection 'CrysAlisPro, Agilent Technologies'
_computing_data_reduction 'CrysAlisPro, Agilent Technologies'
_computing_molecular_graphics 'XSEED (Barbour, 2001)'
_computing_publication_material 'local program'
_computing_structure_refinement 'SHELXL-97 (Sheldrick, 1997)'
_computing_structure_solution 'SHELXS-97 (Sheldrick, 1990)'
_diffrn_ambient_temperature 175(2)
_diffrn_detector_area_resol_mean 5.3095
_diffrn_measured_fraction_theta_full 0.987
_diffrn_measured_fraction_theta_max 0.971
_diffrn_measurement_device_type 'SuperNova, Dual, Cu at zero, Atlas'
_diffrn_measurement_method '\w scans'
_diffrn_radiation_monochromator mirror
_diffrn_radiation_source 'SuperNova (Cu) X-ray Source'
_diffrn_radiation_type CuK\a
_diffrn_radiation_wavelength 1.54184
_diffrn_reflns_av_R_equivalents 0.0526
_diffrn_reflns_av_sigmaI/netI 0.0705
_diffrn_reflns_limit_h_max 19
_diffrn_reflns_limit_h_min -18
_diffrn_reflns_limit_k_max 20
_diffrn_reflns_limit_k_min -22
_diffrn_reflns_limit_l_max 36
_diffrn_reflns_limit_l_min -31
_diffrn_reflns_number 32025
_diffrn_reflns_theta_full 72.00
_diffrn_reflns_theta_max 73.80
_diffrn_reflns_theta_min 2.91
_diffrn_standards_decay_% 0
_diffrn_standards_interval_count 0
_diffrn_standards_interval_time 0
_diffrn_standards_number 0
_exptl_absorpt_coefficient_mu 7.562
_exptl_absorpt_correction_T_max 1.000
_exptl_absorpt_correction_T_min 0.715
_exptl_absorpt_correction_type multi-scan
_exptl_absorpt_process_details
; 
CrysAlisPro, Agilent Technologies,
Version 1.171.36.24 (release 03-12-2012 CrysAlis171 .NET)
Empirical absorption correction using spherical harmonics,
 implemented in SCALE3 ABSPACK scaling algorithm.
;
_exptl_crystal_colour orange
_exptl_crystal_density_diffrn 1.666
_exptl_crystal_density_method 'not measured'
_exptl_crystal_description cube
_exptl_crystal_F_000 4008
_exptl_crystal_size_max 0.16
_exptl_crystal_size_mid 0.13
_exptl_crystal_size_min 0.08
_refine_diff_density_max 1.755
_refine_diff_density_min -1.607
_refine_diff_density_rms 0.139
_refine_ls_abs_structure_details 'Flack H D (1983), Acta Cryst. A39, 876-881'
_refine_ls_abs_structure_Flack 0.514(11)
_refine_ls_extinction_method none
_refine_ls_goodness_of_fit_ref 1.046
_refine_ls_hydrogen_treatment constr
_refine_ls_matrix_type fullcycle
_refine_ls_number_parameters 1627
_refine_ls_number_reflns 22780
_refine_ls_number_restraints 236
_refine_ls_restrained_S_all 1.059
_refine_ls_R_factor_all 0.1255
_refine_ls_R_factor_gt 0.0941
_refine_ls_shift/su_max 0.006
_refine_ls_shift/su_mean 0.000
_refine_ls_structure_factor_coef Fsqd
_refine_ls_weighting_details 'calc w=1/[\s^2^(Fo^2^)+(0.1447P)^2^+30.6559P] where P=(Fo^2^+2Fc^2^)/3'
_refine_ls_weighting_scheme calc
_refine_ls_wR_factor_gt 0.2463
_refine_ls_wR_factor_ref 0.2889
_reflns_number_gt 16183
_reflns_number_total 22780
_reflns_threshold_expression >2sigma(I)
_cod_data_source_file ic7b00071_si_002.cif
_cod_data_source_block mhtzint
_cod_depositor_comments 'Adding full bibliography for 4345268--4345275.cif.'
_cod_original_sg_symbol_H-M 'P 21'
_cod_database_code 4345275

loop_
_symmetry_equiv_pos_as_xyz
'x, y, z'
'-x, y+1/2, -z'

loop_
_atom_site_label
_atom_site_type_symbol
_atom_site_fract_x
_atom_site_fract_y
_atom_site_fract_z
_atom_site_U_iso_or_equiv
_atom_site_adp_type
_atom_site_occupancy
_atom_site_symmetry_multiplicity
_atom_site_calc_flag
_atom_site_refinement_flags
_atom_site_disorder_assembly
_atom_site_disorder_group
Fe1A Fe 0.12794(11) 0.26611(13) 0.94934(5) 0.0354(5) Uani 1 1 d . A .
N2A N 0.2918(8) 0.3790(6) 0.9934(4) 0.056(3) Uani 1 1 d D . .
C3A C 0.3618(9) 0.3264(9) 0.9935(5) 0.052(3) Uiso 1 1 d . A .
H3A1 H 0.3821 0.3053 1.0251 0.062 Uiso 1 1 calc R . .
H3A2 H 0.4132 0.3528 0.9857 0.062 Uiso 1 1 calc R . .
C4A C 0.3319(9) 0.2618(9) 0.9587(5) 0.050(3) Uiso 1 1 d . . .
H4A1 H 0.3173 0.2822 0.9268 0.060 Uiso 1 1 calc R A .
H4A2 H 0.3816 0.2256 0.9610 0.060 Uiso 1 1 calc R . .
N5A N 0.2548(7) 0.2236(7) 0.9675(4) 0.039(2) Uani 1 1 d . A .
C6A C 0.2629(8) 0.1612(7) 0.9845(4) 0.034(3) Uiso 1 1 d . . .
H6A H 0.3198 0.1375 0.9924 0.041 Uiso 1 1 calc R A .
C7A C 0.1812(8) 0.1220(8) 0.9929(4) 0.041(3) Uiso 1 1 d . A .
N8A N 0.1048(6) 0.1671(6) 0.9797(3) 0.035(2) Uani 1 1 d . . .
C9A C 0.0356(8) 0.1294(7) 0.9876(4) 0.037(3) Uiso 1 1 d . A .
H9A H -0.0222 0.1512 0.9829 0.045 Uiso 1 1 calc R . .
S10A S 0.0555(3) 0.0418(3) 1.0062(2) 0.0913(19) Uani 1 1 d . . .
C11A C 0.1629(8) 0.0485(8) 1.0011(4) 0.043(3) Uiso 1 1 d . A .
H11A H 0.2039 0.0080 1.0035 0.052 Uiso 1 1 calc R . .
C12A C 0.2603(11) 0.3822(10) 1.0381(5) 0.022(3) Uiso 0.50 1 d PD A 1
H12A H 0.2247 0.4286 1.0376 0.027 Uiso 0.50 1 calc PR A 1
H12B H 0.3139 0.3872 1.0638 0.027 Uiso 0.50 1 calc PR A 1
C13A C 0.2045(12) 0.3168(10) 1.0495(6) 0.027(4) Uiso 0.50 1 d PD A 1
H13A H 0.2351 0.2679 1.0496 0.032 Uiso 0.50 1 calc PR A 1
H13B H 0.1862 0.3241 1.0791 0.032 Uiso 0.50 1 calc PR A 1
C12G C 0.2522(17) 0.4285(13) 1.0182(9) 0.051(7) Uiso 0.50 1 d PD A 2
H12M H 0.2125 0.4646 0.9979 0.061 Uiso 0.50 1 calc PR A 2
H12N H 0.2967 0.4559 1.0419 0.061 Uiso 0.50 1 calc PR A 2
C13G C 0.200(2) 0.3714(18) 1.0393(10) 0.059(8) Uiso 0.50 1 d PD A 2
H13M H 0.1727 0.3981 1.0618 0.070 Uiso 0.50 1 calc PR A 2
H13N H 0.2439 0.3354 1.0571 0.070 Uiso 0.50 1 calc PR A 2
N14A N 0.1273(8) 0.3266(12) 1.0075(4) 0.081(6) Uani 1 1 d . . .
C15A C 0.0490(7) 0.3383(7) 1.0144(4) 0.039(2) Uiso 1 1 d . A .
H15A H 0.0415 0.3554 1.0436 0.046 Uiso 1 1 calc R . .
C16A C -0.0286(6) 0.3247(6) 0.9764(3) 0.027(2) Uiso 1 1 d . . .
N17A N -0.0059(6) 0.2919(6) 0.9380(3) 0.034(2) Uani 1 1 d . A .
C18A C -0.0762(7) 0.2773(7) 0.9075(4) 0.031(2) Uiso 1 1 d . . .
H18A H -0.0745 0.2533 0.8791 0.037 Uiso 1 1 calc R A .
S19A S -0.17446(19) 0.30379(19) 0.92094(10) 0.0366(6) Uani 1 1 d . A .
C20A C -0.1132(7) 0.3379(7) 0.9729(4) 0.034(2) Uiso 1 1 d . A .
H20A H -0.1376 0.3627 0.9956 0.041 Uiso 1 1 calc R . .
C21A C 0.2643(13) 0.4324(12) 0.9593(8) 0.032(6) Uiso 0.50 1 d PD A 1
H21A H 0.3027 0.4292 0.9367 0.038 Uiso 0.50 1 calc PR A 1
H21B H 0.2726 0.4829 0.9736 0.038 Uiso 0.50 1 calc PR A 1
C22A C 0.1668(10) 0.4232(11) 0.9338(6) 0.023(3) Uiso 0.50 1 d PD A 1
H22A H 0.1280 0.4279 0.9561 0.027 Uiso 0.50 1 calc PR A 1
H22B H 0.1504 0.4638 0.9106 0.027 Uiso 0.50 1 calc PR A 1
C21G C 0.280(2) 0.425(2) 0.9505(9) 0.064(11) Uiso 0.50 1 d PD A 2
H21M H 0.3304 0.4100 0.9369 0.077 Uiso 0.50 1 calc PR A 2
H21N H 0.2929 0.4766 0.9619 0.077 Uiso 0.50 1 calc PR A 2
C22G C 0.2001(15) 0.4338(15) 0.9079(8) 0.042(5) Uiso 0.50 1 d PD A 2
H22M H 0.2205 0.4406 0.8788 0.051 Uiso 0.50 1 calc PR A 2
H22N H 0.1603 0.4758 0.9118 0.051 Uiso 0.50 1 calc PR A 2
N23A N 0.1508(8) 0.3495(8) 0.9101(5) 0.065(4) Uani 1 1 d . . .
C24A C 0.1448(8) 0.3353(8) 0.8703(4) 0.043(3) Uiso 1 1 d . A .
H24A H 0.1539 0.3739 0.8499 0.052 Uiso 1 1 calc R . .
C25A C 0.1240(7) 0.2609(7) 0.8526(4) 0.029(2) Uiso 1 1 d . . .
N26A N 0.1052(5) 0.2128(5) 0.8869(3) 0.0214(17) Uani 1 1 d . A .
C27A C 0.0818(6) 0.1428(6) 0.8707(3) 0.026(2) Uiso 1 1 d . . .
H27A H 0.0677 0.1032 0.8893 0.031 Uiso 1 1 calc R A .
S28A S 0.0805(2) 0.13376(19) 0.81343(9) 0.0357(6) Uani 1 1 d . A .
C29A C 0.1135(9) 0.2220(9) 0.8104(5) 0.046(3) Uiso 1 1 d . A .
H29A H 0.1242 0.2440 0.7830 0.055 Uiso 1 1 calc R . .
Fe1B Fe 0.19116(9) 0.77548(8) 0.72253(4) 0.0193(3) Uani 1 1 d . . .
N2B N 0.0115(7) 0.9073(6) 0.6984(3) 0.042(2) Uani 1 1 d . . .
C3B C 0.0523(9) 0.9436(9) 0.7407(5) 0.054(3) Uiso 1 1 d . . .
H3B1 H 0.0209 0.9270 0.7646 0.065 Uiso 1 1 calc R B .
H3B2 H 0.0417 0.9981 0.7363 0.065 Uiso 1 1 calc R . .
C4B C 0.1520(7) 0.9319(7) 0.7598(4) 0.039(2) Uiso 1 1 d . B .
H4B1 H 0.1850 0.9535 0.7379 0.047 Uiso 1 1 calc R . .
H4B2 H 0.1704 0.9596 0.7894 0.047 Uiso 1 1 calc R . .
N5B N 0.1773(5) 0.8539(5) 0.7678(2) 0.0250(16) Uani 1 1 d . B .
C6B C 0.1935(6) 0.8298(6) 0.8108(4) 0.031(2) Uiso 1 1 d . . .
H6B H 0.1914 0.8627 0.8357 0.037 Uiso 1 1 calc R B .
C7B C 0.2143(6) 0.7525(6) 0.8186(3) 0.0249(18) Uiso 1 1 d . B .
N8B N 0.2197(5) 0.7127(5) 0.7790(3) 0.0239(16) Uani 1 1 d . B .
C9B C 0.2410(7) 0.6414(6) 0.7883(4) 0.032(2) Uiso 1 1 d . . .
H9B H 0.2461 0.6055 0.7654 0.038 Uiso 1 1 calc R B .
S10B S 0.25847(18) 0.62113(17) 0.84620(10) 0.0396(6) Uani 1 1 d . . .
C11B C 0.2362(7) 0.7079(6) 0.8575(4) 0.032(2) Uiso 1 1 d . . .
H11B H 0.2382 0.7258 0.8879 0.038 Uiso 1 1 calc R B .
C12B C -0.0493(7) 0.8463(7) 0.6990(4) 0.039(2) Uiso 1 1 d . . .
H12C H -0.0770 0.8324 0.6665 0.047 Uiso 1 1 calc R B .
H12D H -0.0979 0.8642 0.7132 0.047 Uiso 1 1 calc R . .
C13B C -0.0079(6) 0.7737(6) 0.7253(3) 0.029(2) Uiso 1 1 d . B .
H13C H 0.0133 0.7857 0.7586 0.035 Uiso 1 1 calc R . .
H13D H -0.0553 0.7352 0.7224 0.035 Uiso 1 1 calc R . .
N14B N 0.0659(6) 0.7427(5) 0.7084(2) 0.0275(17) Uani 1 1 d D B .
C15B C 0.0581(14) 0.6823(10) 0.6830(7) 0.025(5) Uiso 0.50 1 d PD B 1
H15B H 0.0005 0.6604 0.6731 0.031 Uiso 0.50 1 calc PR B 1
C16B C 0.1332(13) 0.6470(13) 0.6692(7) 0.034(5) Uiso 0.50 1 d PD B 1
N17B N 0.2127(15) 0.6874(15) 0.6856(9) 0.045(7) Uiso 0.50 1 d PD B 1
C18B C 0.279(2) 0.6539(17) 0.6719(13) 0.083(13) Uiso 0.50 1 d PD B 1
H18B H 0.3386 0.6716 0.6797 0.099 Uiso 0.50 1 calc PR B 1
S19B S 0.2467(4) 0.5755(4) 0.6386(2) 0.0478(14) Uiso 0.50 1 d PD B 1
C15H C 0.0342(13) 0.6918(11) 0.6810(7) 0.024(5) Uiso 0.50 1 d PD B 2
H15H H -0.0262 0.6751 0.6739 0.029 Uiso 0.50 1 calc PR B 2
C16H C 0.1070(11) 0.6620(10) 0.6614(6) 0.024(4) Uiso 0.50 1 d PD B 2
N17H N 0.1915(10) 0.6949(10) 0.6798(6) 0.017(4) Uiso 0.50 1 d PD B 2
C18H C 0.2551(11) 0.6644(9) 0.6616(6) 0.018(4) Uiso 0.50 1 d PD B 2
H18H H 0.3162 0.6791 0.6702 0.022 Uiso 0.50 1 calc PR B 2
S19H S 0.2162(4) 0.5959(4) 0.6209(2) 0.0478(14) Uiso 0.50 1 d PD B 2
C20B C 0.1204(6) 0.6052(6) 0.6311(3) 0.095(6) Uiso 1 1 d D . .
H20B H 0.0681 0.5937 0.6081 0.115 Uiso 1 1 calc R B 1
C21B C 0.0441(6) 0.9236(6) 0.6585(3) 0.040(2) Uiso 1 1 d R . .
H21C H 0.0836 0.9680 0.6661 0.048 Uiso 1 1 calc R . .
H21D H -0.0080 0.9396 0.6341 0.048 Uiso 1 1 calc R . .
C22B C 0.0935(6) 0.8677(6) 0.6373(3) 0.031(2) Uiso 1 1 d . B .
H22C H 0.0554 0.8228 0.6286 0.037 Uiso 1 1 calc R . .
H22D H 0.1060 0.8890 0.6086 0.037 Uiso 1 1 calc R . .
N23B N 0.1785(6) 0.8450(5) 0.6685(2) 0.0291(18) Uani 1 1 d . B .
C24B C 0.2539(7) 0.8684(7) 0.6609(4) 0.040(3) Uiso 1 1 d . . .
H24B H 0.2560 0.8994 0.6352 0.049 Uiso 1 1 calc R B .
C25B C 0.3340(7) 0.8455(6) 0.6932(4) 0.033(2) Uiso 1 1 d . B .
N26B N 0.3195(5) 0.8010(5) 0.7290(3) 0.0270(17) Uani 1 1 d . B .
C27B C 0.3928(6) 0.7810(5) 0.7565(3) 0.0233(18) Uiso 1 1 d . . .
H27B H 0.3948 0.7502 0.7828 0.028 Uiso 1 1 calc R B .
S28B S 0.48660(16) 0.81462(17) 0.74179(10) 0.0362(6) Uani 1 1 d . B .
C29B C 0.4227(8) 0.8576(7) 0.6945(4) 0.043(3) Uiso 1 1 d . . .
H29B H 0.4450 0.8856 0.6724 0.052 Uiso 1 1 calc R B .
Fe1C Fe 0.47237(10) 0.28521(9) 0.60953(5) 0.0210(3) Uani 1 1 d . . .
N2C N 0.6169(12) 0.3852(11) 0.6426(6) 0.053(5) Uiso 0.63 1 d PD C 1
C3C C 0.6235(13) 0.4295(16) 0.6025(8) 0.056(7) Uiso 0.63 1 d PD C 1
H3C1 H 0.6628 0.4044 0.5849 0.067 Uiso 0.63 1 calc PR C 1
H3C2 H 0.6485 0.4797 0.6122 0.067 Uiso 0.63 1 calc PR C 1
C4C C 0.5287(10) 0.4365(7) 0.5729(6) 0.014(4) Uiso 0.63 1 d PD C 1
H4C1 H 0.4894 0.4618 0.5904 0.017 Uiso 0.63 1 calc PR C 1
H4C2 H 0.5286 0.4660 0.5445 0.017 Uiso 0.63 1 calc PR C 1
N2I N 0.6575(11) 0.4096(10) 0.6359(5) 0.015(4) Uiso 0.37 1 d PD C 2
C3I C 0.6303(16) 0.4481(17) 0.5925(8) 0.030(6) Uiso 0.37 1 d PD C 2
H3I1 H 0.6740 0.4358 0.5737 0.036 Uiso 0.37 1 calc PR C 2
H3I2 H 0.6353 0.5026 0.5990 0.036 Uiso 0.37 1 calc PR C 2
C4I C 0.5393(16) 0.4338(11) 0.5634(11) 0.021(8) Uiso 0.37 1 d PD C 2
H4I1 H 0.4982 0.4691 0.5738 0.026 Uiso 0.37 1 calc PR C 2
H4I2 H 0.5406 0.4483 0.5313 0.026 Uiso 0.37 1 calc PR C 2
N5C N 0.4976(5) 0.3596(4) 0.5607(3) 0.0217(16) Uani 1 1 d D C .
C6C C 0.4881(7) 0.3345(6) 0.5182(4) 0.029(2) Uiso 1 1 d . . .
H6C H 0.5008 0.3646 0.4941 0.035 Uiso 1 1 calc R C .
C7C C 0.4585(7) 0.2612(7) 0.5111(4) 0.027(2) Uiso 1 1 d . C .
N8C N 0.4420(5) 0.2194(6) 0.5487(3) 0.0268(19) Uani 1 1 d . C .
C9C C 0.4162(7) 0.1506(7) 0.5377(4) 0.031(2) Uiso 1 1 d . . .
H9C H 0.4033 0.1151 0.5592 0.037 Uiso 1 1 calc R C .
S10C S 0.4081(2) 0.1314(2) 0.47933(11) 0.0420(7) Uani 1 1 d . C .
C11C C 0.4412(8) 0.2182(7) 0.4707(4) 0.036(3) Uiso 1 1 d . . .
H11C H 0.4476 0.2363 0.4415 0.043 Uiso 1 1 calc R C .
C12C C 0.6928(12) 0.3370(10) 0.6563(7) 0.043(5) Uiso 0.63 1 d PD C 1
H12E H 0.7021 0.3265 0.6898 0.052 Uiso 0.63 1 calc PR C 1
H12F H 0.7465 0.3637 0.6515 0.052 Uiso 0.63 1 calc PR C 1
C13C C 0.6846(9) 0.2643(11) 0.6308(8) 0.042(5) Uiso 0.63 1 d PD C 1
H13E H 0.6867 0.2728 0.5980 0.051 Uiso 0.63 1 calc PR C 1
H13F H 0.7342 0.2303 0.6450 0.051 Uiso 0.63 1 calc PR C 1
N14C N 0.5981(9) 0.2314(10) 0.6335(7) 0.035(4) Uiso 0.63 1 d PD C 1
C15C C 0.5966(10) 0.1687(9) 0.6545(5) 0.020(3) Uiso 0.63 1 d PD C 1
H15C H 0.6511 0.1440 0.6682 0.024 Uiso 0.63 1 calc PR C 1
C16C C 0.5107(10) 0.1349(9) 0.6572(6) 0.032(4) Uiso 0.63 1 d PD C 1
N17C N 0.4365(9) 0.1815(9) 0.6448(5) 0.029(3) Uiso 0.63 1 d PD C 1
C18C C 0.3643(12) 0.1462(9) 0.6486(7) 0.043(5) Uiso 0.63 1 d PD C 1
H18C H 0.3078 0.1703 0.6441 0.052 Uiso 0.63 1 calc PR C 1
S19C S 0.3785(4) 0.0523(4) 0.6626(2) 0.0587(15) Uiso 0.63 1 d PD C 1
C20C C 0.4909(10) 0.0601(11) 0.6649(7) 0.044(5) Uiso 0.63 1 d PD C 1
H20C H 0.5329 0.0201 0.6705 0.053 Uiso 0.63 1 calc PR C 1
C12I C 0.7177(11) 0.3488(9) 0.6360(6) 0.008(3) Uiso 0.37 1 d PD C 2
H12O H 0.7444 0.3347 0.6685 0.010 Uiso 0.37 1 calc PR C 2
H12P H 0.7669 0.3661 0.6220 0.010 Uiso 0.37 1 calc PR C 2
C13I C 0.6753(10) 0.2794(9) 0.6100(6) 0.004(3) Uiso 0.37 1 d PD C 2
H13O H 0.6590 0.2914 0.5765 0.004 Uiso 0.37 1 calc PR C 2
H13P H 0.7211 0.2393 0.6144 0.004 Uiso 0.37 1 calc PR C 2
N14I N 0.5942(10) 0.2490(13) 0.6236(8) 0.020(5) Uiso 0.37 1 d PD C 2
C15I C 0.6153(12) 0.1937(12) 0.6527(6) 0.007(4) Uiso 0.37 1 d PD C 2
H15I H 0.6750 0.1768 0.6640 0.008 Uiso 0.37 1 calc PR C 2
C16I C 0.5388(11) 0.1602(11) 0.6662(6) 0.010(4) Uiso 0.37 1 d PD C 2
N17I N 0.4616(13) 0.2022(13) 0.6486(7) 0.023(5) Uiso 0.37 1 d PD C 2
C18I C 0.3957(16) 0.1747(13) 0.6641(9) 0.034(6) Uiso 0.37 1 d PD C 2
H18I H 0.3394 0.1994 0.6584 0.041 Uiso 0.37 1 calc PR C 2
S19I S 0.4130(4) 0.0922(4) 0.6951(2) 0.0349(14) Uiso 0.37 1 d PD C 2
C20I C 0.5228(11) 0.1053(13) 0.6951(8) 0.025(5) Uiso 0.37 1 d PD C 2
H20I H 0.5694 0.0764 0.7138 0.031 Uiso 0.37 1 calc PR C 2
C21C C 0.5922(13) 0.4304(11) 0.6782(6) 0.037(4) Uiso 0.63 1 d PD C 1
H21E H 0.5590 0.4753 0.6640 0.045 Uiso 0.63 1 calc PR C 1
H21F H 0.6468 0.4474 0.7005 0.045 Uiso 0.63 1 calc PR C 1
C22C C 0.5337(12) 0.3843(11) 0.7034(6) 0.040(4) Uiso 0.63 1 d PD C 1
H22E H 0.5682 0.3438 0.7223 0.048 Uiso 0.63 1 calc PR C 1
H22F H 0.5051 0.4162 0.7232 0.048 Uiso 0.63 1 calc PR C 1
C21I C 0.6225(13) 0.4342(11) 0.6746(6) 0.009(4) Uiso 0.37 1 d PD C 2
H21O H 0.5857 0.4796 0.6652 0.011 Uiso 0.37 1 calc PR C 2
H21P H 0.6732 0.4485 0.7002 0.011 Uiso 0.37 1 calc PR C 2
C22I C 0.5649(11) 0.3751(11) 0.6928(6) 0.010(4) Uiso 0.37 1 d PD C 2
H22O H 0.5998 0.3279 0.6975 0.012 Uiso 0.37 1 calc PR C 2
H22P H 0.5590 0.3921 0.7237 0.012 Uiso 0.37 1 calc PR C 2
N23C N 0.4701(10) 0.3552(5) 0.6649(4) 0.069(5) Uani 1 1 d D C .
C24C C 0.3916(10) 0.3731(10) 0.6692(5) 0.059(4) Uiso 1 1 d . . .
H24C H 0.3852 0.4035 0.6945 0.071 Uiso 1 1 calc R C .
C25C C 0.3098(9) 0.3470(9) 0.6350(5) 0.048(3) Uiso 1 1 d . C .
N26C N 0.3330(7) 0.3068(5) 0.5989(3) 0.034(2) Uani 1 1 d . C .
C27C C 0.2615(8) 0.2863(8) 0.5712(4) 0.037(3) Uiso 1 1 d . . .
H27C H 0.2622 0.2573 0.5445 0.044 Uiso 1 1 calc R C .
S28C S 0.1622(3) 0.3138(2) 0.58462(12) 0.0551(10) Uani 1 1 d . C .
C29C C 0.2235(9) 0.3547(9) 0.6336(5) 0.053(3) Uiso 1 1 d . . .
H29C H 0.1994 0.3792 0.6565 0.064 Uiso 1 1 calc R C .
Fe1D Fe 0.79865(13) 0.59254(16) 0.78058(6) 0.0415(6) Uani 1 1 d . . .
N2D N 0.9479(9) 0.4886(8) 0.8155(5) 0.059(4) Uani 1 1 d . . .
C3D C 0.9556(10) 0.4412(10) 0.7750(5) 0.055(4) Uiso 1 1 d . . .
H3D1 H 0.9789 0.3905 0.7847 0.066 Uiso 1 1 calc R . .
H3D2 H 0.9937 0.4651 0.7563 0.066 Uiso 1 1 calc R . .
C4D C 0.8539(13) 0.4388(12) 0.7482(7) 0.081(6) Uiso 1 1 d . . .
H4D1 H 0.8462 0.4052 0.7211 0.098 Uiso 1 1 calc R . .
H4D2 H 0.8165 0.4197 0.7689 0.098 Uiso 1 1 calc R . .
N5D N 0.8268(7) 0.5157(7) 0.7332(5) 0.066(5) Uani 1 1 d . . .
C6D C 0.8187(8) 0.5358(8) 0.6896(4) 0.036(3) Uiso 1 1 d . . .
H6D H 0.8306 0.5027 0.6667 0.043 Uiso 1 1 calc R . .
C7D C 0.7898(7) 0.6140(7) 0.6795(4) 0.026(2) Uiso 1 1 d . . .
N8D N 0.7740(6) 0.6532(6) 0.7152(3) 0.027(2) Uani 1 1 d . . .
C9D C 0.7463(7) 0.7196(7) 0.7004(4) 0.026(2) Uiso 1 1 d . . .
H9D H 0.7287 0.7560 0.7200 0.031 Uiso 1 1 calc R . .
S10D S 0.7436(2) 0.7370(2) 0.64420(10) 0.0368(7) Uani 1 1 d . . .
C11D C 0.7783(8) 0.6469(8) 0.6388(4) 0.037(3) Uiso 1 1 d . . .
H11D H 0.7877 0.6245 0.6112 0.045 Uiso 1 1 calc R . .
C12D C 1.0236(8) 0.5411(8) 0.8316(4) 0.041(3) Uiso 1 1 d . . .
H12G H 1.0807 0.5164 0.8300 0.049 Uiso 1 1 calc R . .
H12H H 1.0269 0.5555 0.8642 0.049 Uiso 1 1 calc R . .
C13D C 1.0094(8) 0.6091(8) 0.8015(5) 0.042(3) Uiso 1 1 d . . .
H13G H 1.0589 0.6451 0.8122 0.050 Uiso 1 1 calc R . .
H13H H 1.0091 0.5947 0.7692 0.050 Uiso 1 1 calc R . .
N14D N 0.9232(6) 0.6446(5) 0.8033(3) 0.0234(19) Uani 1 1 d . . .
C15D C 0.9253(7) 0.7139(7) 0.8211(4) 0.028(2) Uiso 1 1 d . . .
H15D H 0.9798 0.7403 0.8318 0.033 Uiso 1 1 calc R . .
C16D C 0.8426(7) 0.7449(7) 0.8232(4) 0.028(2) Uiso 1 1 d . . .
N17D N 0.7686(6) 0.6978(7) 0.8125(3) 0.033(3) Uani 1 1 d . . .
C18D C 0.6967(8) 0.7337(8) 0.8166(4) 0.036(3) Uiso 1 1 d . . .
H18D H 0.6399 0.7103 0.8125 0.043 Uiso 1 1 calc R . .
S19D S 0.7139(2) 0.8276(2) 0.82996(15) 0.0536(9) Uani 1 1 d . . .
C20D C 0.8277(12) 0.8092(11) 0.8376(6) 0.067(5) Uiso 1 1 d . . .
H20D H 0.8735 0.8436 0.8512 0.081 Uiso 1 1 calc R . .
C21D C 0.9213(12) 0.4541(11) 0.8539(6) 0.071(5) Uiso 1 1 d . . .
H21G H 0.9750 0.4402 0.8779 0.085 Uiso 1 1 calc R . .
H21H H 0.8870 0.4079 0.8435 0.085 Uiso 1 1 calc R . .
C22D C 0.8624(14) 0.5096(14) 0.8747(7) 0.089(6) Uiso 1 1 d . . .
H22G H 0.8432 0.4852 0.9009 0.107 Uiso 1 1 calc R . .
H22H H 0.8980 0.5546 0.8868 0.107 Uiso 1 1 calc R . .
N23D N 0.7828(8) 0.5321(11) 0.8389(4) 0.074(5) Uani 1 1 d . . .
C24D C 0.7041(9) 0.5081(9) 0.8427(5) 0.050(3) Uiso 1 1 d . . .
H24D H 0.6952 0.4771 0.8674 0.060 Uiso 1 1 calc R . .
C25D C 0.6307(9) 0.5342(9) 0.8047(5) 0.048(3) Uiso 1 1 d . . .
N26D N 0.6549(7) 0.5725(8) 0.7697(3) 0.041(3) Uani 1 1 d . . .
C27D C 0.5835(7) 0.5914(7) 0.7375(4) 0.031(2) Uiso 1 1 d . . .
H27D H 0.5860 0.6162 0.7095 0.037 Uiso 1 1 calc R . .
S28D S 0.4862(2) 0.5658(2) 0.75215(12) 0.0422(8) Uani 1 1 d . . .
C29D C 0.5415(9) 0.5304(9) 0.8025(5) 0.045(3) Uiso 1 1 d . . .
H29D H 0.5150 0.5107 0.8259 0.054 Uiso 1 1 calc R . .
Fe1E Fe 0.85615(9) 0.09123(9) 0.55778(4) 0.0201(3) Uani 1 1 d . . .
N2E N 0.6786(6) -0.0362(6) 0.5334(3) 0.035(2) Uani 1 1 d . . .
C3E C 0.7118(6) -0.0723(6) 0.5769(3) 0.0258(19) Uiso 1 1 d . . .
H3E1 H 0.6985 -0.1266 0.5735 0.031 Uiso 1 1 calc R D .
H3E2 H 0.6799 -0.0521 0.5998 0.031 Uiso 1 1 calc R . .
C4E C 0.8134(6) -0.0618(6) 0.5959(3) 0.029(2) Uiso 1 1 d . D .
H4E1 H 0.8329 -0.0911 0.6248 0.035 Uiso 1 1 calc R . .
H4E2 H 0.8457 -0.0812 0.5730 0.035 Uiso 1 1 calc R . .
N5E N 0.8367(4) 0.0185(5) 0.6054(3) 0.0276(17) Uani 1 1 d . D .
C6E C 0.8531(6) 0.0413(6) 0.6466(3) 0.0265(19) Uiso 1 1 d . . .
H6E H 0.8489 0.0087 0.6714 0.032 Uiso 1 1 calc R D .
C7E C 0.8790(6) 0.1197(5) 0.6548(3) 0.0233(18) Uiso 1 1 d . D .
N8E N 0.8834(5) 0.1577(4) 0.6148(3) 0.0222(15) Uani 1 1 d . D .
C9E C 0.9085(7) 0.2253(7) 0.6240(4) 0.034(2) Uiso 1 1 d . . .
H9E H 0.9162 0.2599 0.6009 0.041 Uiso 1 1 calc R D .
S10E S 0.92699(18) 0.24817(17) 0.68128(10) 0.0411(6) Uani 1 1 d . . .
C11E C 0.8961(7) 0.1582(7) 0.6933(4) 0.039(2) Uiso 1 1 d . . .
H11E H 0.8922 0.1399 0.7229 0.047 Uiso 1 1 calc R D .
C12E C 0.6166(7) 0.0269(7) 0.5297(4) 0.036(2) Uiso 1 1 d . . .
H12I H 0.5620 0.0098 0.5390 0.044 Uiso 1 1 calc R D .
H12J H 0.5990 0.0427 0.4969 0.044 Uiso 1 1 calc R . .
C13E C 0.6546(7) 0.0943(6) 0.5591(4) 0.035(2) Uiso 1 1 d . D .
H13I H 0.6776 0.0787 0.5917 0.042 Uiso 1 1 calc R . .
H13J H 0.6072 0.1323 0.5582 0.042 Uiso 1 1 calc R . .
N14E N 0.7301(5) 0.1274(5) 0.5398(3) 0.0280(17) Uani 1 1 d D D .
C15E C 0.7090(10) 0.1824(7) 0.5136(5) 0.023(3) Uiso 0.70 1 d PD D 1
H15E H 0.6509 0.2038 0.5060 0.027 Uiso 0.70 1 calc PR D 1
C16E C 0.7833(9) 0.2095(8) 0.4961(5) 0.025(3) Uiso 0.70 1 d PD D 1
N17E N 0.8642(8) 0.1746(6) 0.5144(4) 0.016(2) Uiso 0.70 1 d PD D 1
C18E C 0.9336(10) 0.2018(8) 0.4994(5) 0.032(3) Uiso 0.70 1 d PD D 1
H18E H 0.9932 0.1834 0.5082 0.039 Uiso 0.70 1 calc PR D 1
S19E S 0.8987(3) 0.2756(3) 0.46154(17) 0.0515(10) Uiso 0.70 1 d PD D 1
C20E C 0.7906(10) 0.2710(9) 0.4696(6) 0.043(4) Uiso 0.70 1 d PD D 1
H20E H 0.7440 0.3055 0.4576 0.052 Uiso 0.70 1 calc PR D 1
C15J C 0.738(3) 0.187(2) 0.5152(19) 0.070(18) Uiso 0.30 1 d PD D 2
H15J H 0.6828 0.2113 0.5029 0.084 Uiso 0.30 1 calc PR D 2
C16J C 0.814(2) 0.2228(18) 0.5028(14) 0.042(10) Uiso 0.30 1 d PD D 2
N17J N 0.8900(16) 0.1804(14) 0.5208(9) 0.016(6) Uiso 0.30 1 d PD D 2
C18J C 0.9584(17) 0.2162(12) 0.5114(11) 0.019(6) Uiso 0.30 1 d PD D 2
H18J H 1.0156 0.1932 0.5170 0.023 Uiso 0.30 1 calc PR D 2
S19J S 0.9428(8) 0.3064(7) 0.4887(4) 0.060(3) Uiso 0.30 1 d PD D 2
C20J C 0.8300(15) 0.2937(18) 0.4887(13) 0.039(8) Uiso 0.30 1 d PD D 2
H20J H 0.7853 0.3311 0.4800 0.046 Uiso 0.30 1 calc PR D 2
C21E C 0.7068(7) -0.0590(6) 0.4927(3) 0.031(2) Uiso 1 1 d . . .
H21I H 0.6529 -0.0712 0.4683 0.038 Uiso 1 1 calc R D .
H21J H 0.7424 -0.1055 0.4999 0.038 Uiso 1 1 calc R . .
C22E C 0.7612(7) -0.0025(6) 0.4735(4) 0.032(2) Uiso 1 1 d . D .
H22I H 0.7758 -0.0236 0.4452 0.039 Uiso 1 1 calc R . .
H22J H 0.7242 0.0429 0.4642 0.039 Uiso 1 1 calc R . .
N23E N 0.8463(5) 0.0202(5) 0.5062(2) 0.0274(17) Uani 1 1 d . D .
C24E C 0.9160(6) -0.0053(6) 0.4978(3) 0.028(2) Uiso 1 1 d . . .
H24E H 0.9159 -0.0378 0.4725 0.034 Uiso 1 1 calc R D .
C25E C 0.9999(6) 0.0191(6) 0.5306(3) 0.031(2) Uiso 1 1 d . D .
N26E N 0.9844(6) 0.0666(5) 0.5654(3) 0.0278(17) Uani 1 1 d . D .
C27E C 1.0608(7) 0.0899(7) 0.5939(4) 0.040(2) Uiso 1 1 d . . .
H27E H 1.0628 0.1218 0.6198 0.048 Uiso 1 1 calc R D .
S28E S 1.15490(19) 0.05524(18) 0.57828(11) 0.0435(6) Uani 1 1 d . D .
C29E C 1.0860(7) 0.0081(6) 0.5321(4) 0.034(2) Uiso 1 1 d . . .
H29E H 1.1075 -0.0220 0.5106 0.041 Uiso 1 1 calc R D .
Fe1F Fe 0.53274(10) 0.10356(10) 0.88626(5) 0.0291(4) Uani 1 1 d . . .
N2F N 0.3643(12) -0.0141(11) 0.8465(6) 0.049(5) Uiso 0.55 1 d PD E 1
C3F C 0.3914(13) -0.0606(14) 0.8872(8) 0.047(6) Uiso 0.55 1 d PD E 1
H3F1 H 0.3770 -0.1136 0.8788 0.056 Uiso 0.55 1 calc PR E 1
H3F2 H 0.3578 -0.0456 0.9105 0.056 Uiso 0.55 1 calc PR E 1
C4F C 0.4922(13) -0.0530(11) 0.9081(9) 0.043(7) Uiso 0.55 1 d PD E 1
H4F1 H 0.5114 -0.0925 0.9318 0.052 Uiso 0.55 1 calc PR E 1
H4F2 H 0.5255 -0.0603 0.8835 0.052 Uiso 0.55 1 calc PR E 1
N2K N 0.3565(11) -0.0348(10) 0.8627(5) 0.026(4) Uiso 0.45 1 d PD E 2
C3K C 0.3924(9) -0.0726(10) 0.9059(6) 0.013(3) Uiso 0.45 1 d PD E 2
H3K1 H 0.3809 -0.1271 0.9020 0.016 Uiso 0.45 1 calc PR E 2
H3K2 H 0.3617 -0.0543 0.9297 0.016 Uiso 0.45 1 calc PR E 2
C4K C 0.4931(10) -0.0590(8) 0.9223(7) 0.010(4) Uiso 0.45 1 d PD E 2
H4K1 H 0.5160 -0.0865 0.9517 0.012 Uiso 0.45 1 calc PR E 2
H4K2 H 0.5239 -0.0788 0.8989 0.012 Uiso 0.45 1 calc PR E 2
N5F N 0.5139(5) 0.0224(4) 0.9298(3) 0.035(2) Uani 1 1 d D E .
C6F C 0.5256(6) 0.0396(6) 0.9726(3) 0.029(2) Uiso 1 1 d . . .
H6F H 0.5193 0.0043 0.9957 0.035 Uiso 1 1 calc R E .
C7F C 0.5495(6) 0.1187(6) 0.9832(3) 0.0269(19) Uiso 1 1 d . E .
N8F N 0.5555(5) 0.1620(5) 0.9452(3) 0.0247(16) Uani 1 1 d . E .
C9F C 0.5770(6) 0.2281(6) 0.9578(3) 0.0253(18) Uiso 1 1 d . . .
H9F H 0.5865 0.2657 0.9368 0.030 Uiso 1 1 calc R E .
S10F S 0.58776(19) 0.24544(18) 1.01548(9) 0.0436(7) Uani 1 1 d . E .
C11F C 0.5634(7) 0.1518(7) 1.0236(4) 0.035(2) Uiso 1 1 d . . .
H11F H 0.5606 0.1289 1.0522 0.042 Uiso 1 1 calc R E .
C12F C 0.3014(11) 0.0476(9) 0.8447(6) 0.029(4) Uiso 0.55 1 d PD E 1
H12K H 0.2455 0.0277 0.8514 0.034 Uiso 0.55 1 calc PR E 1
H12L H 0.2865 0.0680 0.8128 0.034 Uiso 0.55 1 calc PR E 1
C13F C 0.3355(9) 0.1123(9) 0.8786(6) 0.020(3) Uiso 0.55 1 d PD E 1
H13K H 0.2869 0.1494 0.8769 0.024 Uiso 0.55 1 calc PR E 1
H13L H 0.3514 0.0923 0.9106 0.024 Uiso 0.55 1 calc PR E 1
N14F N 0.4144(8) 0.1501(8) 0.8683(5) 0.016(3) Uiso 0.55 1 d PD E 1
C15F C 0.4047(10) 0.2159(8) 0.8492(5) 0.020(3) Uiso 0.55 1 d PD E 1
H15F H 0.3479 0.2393 0.8397 0.024 Uiso 0.55 1 calc PR E 1
C16F C 0.4846(10) 0.2508(10) 0.8435(7) 0.036(4) Uiso 0.55 1 d PD E 1
N17F N 0.5591(9) 0.2057(9) 0.8540(5) 0.025(3) Uiso 0.55 1 d PD E 1
C18F C 0.6291(12) 0.2394(9) 0.8448(7) 0.035(4) Uiso 0.55 1 d PD E 1
H18F H 0.6866 0.2170 0.8494 0.042 Uiso 0.55 1 calc PR E 1
S19F S 0.6050(4) 0.3299(4) 0.8231(2) 0.0537(14) Uiso 0.55 1 d PD E 1
C20F C 0.4919(10) 0.3143(11) 0.8202(7) 0.040(4) Uiso 0.55 1 d PD E 1
H20F H 0.4438 0.3452 0.8048 0.048 Uiso 0.55 1 calc PR E 1
C22F C 0.4487(11) 0.0365(12) 0.7911(6) 0.034(4) Uiso 0.55 1 d PD E 1
H22K H 0.4682 0.0247 0.7623 0.040 Uiso 0.55 1 calc PR E 1
H22L H 0.4132 0.0833 0.7868 0.040 Uiso 0.55 1 calc PR E 1
C21F C 0.3976(12) -0.0282(11) 0.8062(6) 0.031(4) Uiso 0.55 1 d PD E 1
H21K H 0.3466 -0.0412 0.7804 0.038 Uiso 0.55 1 calc PR E 1
H21L H 0.4376 -0.0725 0.8122 0.038 Uiso 0.55 1 calc PR E 1
C12K C 0.2926(12) 0.0250(10) 0.8628(7) 0.025(4) Uiso 0.45 1 d PD E 2
H12Q H 0.2409 0.0045 0.8735 0.030 Uiso 0.45 1 calc PR E 2
H12R H 0.2703 0.0431 0.8307 0.030 Uiso 0.45 1 calc PR E 2
C13K C 0.3301(11) 0.0908(11) 0.8931(7) 0.021(4) Uiso 0.45 1 d PD E 2
H13Q H 0.2813 0.1263 0.8948 0.025 Uiso 0.45 1 calc PR E 2
H13R H 0.3568 0.0731 0.9249 0.025 Uiso 0.45 1 calc PR E 2
N14K N 0.3982(10) 0.1290(9) 0.8743(5) 0.012(3) Uiso 0.45 1 d PD E 2
C15K C 0.3825(12) 0.1853(11) 0.8460(6) 0.021(4) Uiso 0.45 1 d PD E 2
H15K H 0.3232 0.2036 0.8355 0.026 Uiso 0.45 1 calc PR E 2
C16K C 0.4553(11) 0.2203(11) 0.8305(7) 0.025(4) Uiso 0.45 1 d PD E 2
N17K N 0.5364(9) 0.1835(9) 0.8460(5) 0.014(3) Uiso 0.45 1 d PD E 2
C18K C 0.6042(11) 0.2144(11) 0.8323(7) 0.023(4) Uiso 0.45 1 d PD E 2
H18K H 0.6648 0.1987 0.8413 0.027 Uiso 0.45 1 calc PR E 2
S19K S 0.5652(6) 0.2876(6) 0.7955(3) 0.071(2) Uiso 0.45 1 d PD E 2
C20K C 0.4591(13) 0.2814(14) 0.8038(9) 0.047(6) Uiso 0.45 1 d PD E 2
H20K H 0.4112 0.3147 0.7918 0.056 Uiso 0.45 1 calc PR E 2
C21K C 0.3823(11) -0.0519(10) 0.8204(6) 0.017(4) Uiso 0.45 1 d PD E 2
H21Q H 0.3276 -0.0625 0.7962 0.020 Uiso 0.45 1 calc PR E 2
H21R H 0.4188 -0.0982 0.8250 0.020 Uiso 0.45 1 calc PR E 2
C22K C 0.4358(11) 0.0098(12) 0.8023(7) 0.024(4) Uiso 0.45 1 d PD E 2
H22Q H 0.4482 -0.0091 0.7730 0.029 Uiso 0.45 1 calc PR E 2
H22R H 0.3950 0.0532 0.7940 0.029 Uiso 0.45 1 calc PR E 2
N23F N 0.5233(7) 0.0405(8) 0.8306(4) 0.077(5) Uani 1 1 d D E .
C24F C 0.5961(9) 0.0149(8) 0.8228(5) 0.053(3) Uiso 1 1 d . . .
H24F H 0.5973 -0.0161 0.7969 0.063 Uiso 1 1 calc R E .
C25F C 0.6766(8) 0.0365(7) 0.8561(4) 0.040(2) Uiso 1 1 d . E .
N26F N 0.6601(6) 0.0778(5) 0.8934(3) 0.0291(18) Uani 1 1 d . E .
C27F C 0.7361(6) 0.0951(6) 0.9249(4) 0.030(2) Uiso 1 1 d . . .
H27F H 0.7377 0.1226 0.9525 0.036 Uiso 1 1 calc R E .
S28F S 0.82858(17) 0.06168(16) 0.90897(10) 0.0376(6) Uani 1 1 d . E .
C29F C 0.7657(8) 0.0253(7) 0.8588(4) 0.044(3) Uiso 1 1 d . . .
H29F H 0.7894 0.0006 0.8358 0.053 Uiso 1 1 calc R E .
B30 B 0.1474(10) 0.6325(10) 0.9571(5) 0.035(3) Uiso 1 1 d . . .
F31 F 0.1217(7) 0.5683(6) 0.9781(4) 0.063(3) Uani 1 1 d . . .
F32 F 0.0826(9) 0.6523(11) 0.9218(4) 0.116(6) Uani 1 1 d . . .
F33 F 0.2208(7) 0.6147(8) 0.9437(5) 0.085(4) Uani 1 1 d . . .
F34 F 0.1597(12) 0.6868(7) 0.9888(4) 0.119(6) Uani 1 1 d . . .
B35A B 0.0459(15) 0.9288(12) 0.8804(8) 0.051(17) Uiso 0.50 1 d PD F 1
F36A F 0.072(2) 0.919(2) 0.9280(7) 0.26(3) Uiso 0.50 1 d PD F 1
F37A F -0.0332(13) 0.9695(13) 0.8710(9) 0.109(9) Uiso 0.50 1 d PD F 1
F38A F 0.1110(12) 0.9708(10) 0.8668(7) 0.061(5) Uiso 0.50 1 d PD F 1
F39A F 0.0363(13) 0.8590(8) 0.8592(7) 0.062(6) Uiso 0.50 1 d PD F 1
B35B B 0.0370(13) 0.9237(10) 0.8781(6) 0.029(10) Uiso 0.50 1 d PD G 2
F36B F 0.0931(10) 0.8994(10) 0.9191(5) 0.055(4) Uiso 0.50 1 d PD G 2
F37B F -0.0419(7) 0.9412(8) 0.8904(4) 0.034(3) Uiso 0.50 1 d PD G 2
F38B F 0.0694(10) 0.9829(8) 0.8574(5) 0.046(4) Uiso 0.50 1 d PD G 2
F39B F 0.0222(9) 0.8707(9) 0.8434(5) 0.036(3) Uiso 0.50 1 d PD G 2
B40 B 0.5227(9) 0.7365(9) 0.8743(5) 0.029(3) Uiso 1 1 d . H 2
F41 F 0.5911(8) 0.7140(7) 0.9101(4) 0.082(4) Uani 1 1 d . H 2
F42 F 0.4425(7) 0.7441(8) 0.8887(4) 0.071(3) Uani 1 1 d . H 2
F43 F 0.5394(7) 0.8016(6) 0.8538(4) 0.062(3) Uani 1 1 d . H 2
F44 F 0.5087(7) 0.6861(7) 0.8380(3) 0.069(3) Uani 1 1 d . H 2
B45 B 0.6097(8) 0.4455(7) 0.9506(4) 0.047(4) Uiso 1 1 d D . .
F46A F 0.5411(11) 0.4024(10) 0.9614(7) 0.061(5) Uiso 0.50 1 d PD I 1
F47A F 0.5655(18) 0.4837(15) 0.9085(7) 0.138(13) Uiso 0.50 1 d PD I 1
F48A F 0.6773(13) 0.4060(12) 0.9411(8) 0.089(8) Uiso 0.50 1 d PD I 1
F49A F 0.6328(12) 0.5035(10) 0.9813(6) 0.061(5) Uiso 0.50 1 d PD I 1
F46B F 0.6979(10) 0.4171(12) 0.9559(7) 0.068(6) Uiso 0.50 1 d PD I 2
F47B F 0.6157(13) 0.5200(8) 0.9637(7) 0.079(6) Uiso 0.50 1 d PD I 2
F48B F 0.5673(15) 0.4422(15) 0.9066(6) 0.106(8) Uiso 0.50 1 d PD I 2
F49B F 0.5674(10) 0.4013(8) 0.9777(6) 0.045(4) Uiso 0.50 1 d PD I 2
B50A B 0.2690(12) 0.4382(11) 0.7695(7) 0.039(6) Uiso 0.50 1 d PD J 1
F51A F 0.2511(15) 0.3622(10) 0.7661(8) 0.101(7) Uiso 0.50 1 d PD J 1
F52A F 0.3620(10) 0.4449(12) 0.7764(7) 0.080(6) Uiso 0.50 1 d PD J 1
F53A F 0.2297(15) 0.4759(14) 0.7292(7) 0.115(9) Uiso 0.50 1 d PD J 1
F54A F 0.2406(15) 0.4698(13) 0.8067(7) 0.091(7) Uiso 0.50 1 d PD J 1
B50B B 0.2820(13) 0.4251(12) 0.7912(7) 0.049(7) Uiso 0.50 1 d PD K 2
F51B F 0.1993(10) 0.4561(10) 0.7924(6) 0.061(5) Uiso 0.50 1 d PD K 2
F52B F 0.3039(17) 0.3705(13) 0.8258(9) 0.129(10) Uiso 0.50 1 d PD K 2
F53B F 0.3448(10) 0.4807(10) 0.8001(6) 0.065(4) Uiso 0.50 1 d PD K 2
F54B F 0.280(2) 0.3928(19) 0.7484(9) 0.25(3) Uiso 0.50 1 d PD K 2
B55 B 0.1889(12) 0.1351(12) 0.7086(6) 0.047(4) Uiso 1 1 d . . .
F56 F 0.1075(6) 0.1260(8) 0.7182(3) 0.066(3) Uani 1 1 d . . .
F57 F 0.2494(7) 0.1478(11) 0.7481(4) 0.110(6) Uani 1 1 d . . .
F58 F 0.2149(9) 0.0650(7) 0.6930(5) 0.091(4) Uani 1 1 d . . .
F59 F 0.1909(10) 0.1828(9) 0.6749(4) 0.097(4) Uani 1 1 d . . .
B60 B 0.1334(9) 0.2442(9) 0.4537(5) 0.033(3) Uiso 1 1 d . . .
F61 F 0.2228(5) 0.2492(7) 0.4534(3) 0.057(3) Uani 1 1 d . . .
F62 F 0.1264(10) 0.1880(9) 0.4863(6) 0.130(7) Uani 1 1 d . . .
F63 F 0.1072(10) 0.3083(10) 0.4740(5) 0.119(6) Uani 1 1 d . . .
F64 F 0.0782(7) 0.2298(10) 0.4120(3) 0.094(5) Uani 1 1 d . . .
B65 B 0.8013(10) 0.2414(10) 0.7874(5) 0.037(3) Uiso 1 1 d . . .
F66 F 0.8070(10) 0.1868(8) 0.8194(5) 0.117(6) Uani 1 1 d . . .
F67 F 0.7761(9) 0.3011(8) 0.8102(4) 0.091(4) Uani 1 1 d . . .
F68 F 0.7453(7) 0.2252(8) 0.7471(3) 0.078(4) Uani 1 1 d . . .
F69 F 0.8893(6) 0.2540(7) 0.7837(4) 0.063(3) Uani 1 1 d . . .
B70 B 0.7037(9) 0.9482(9) 0.7166(5) 0.037(3) Uiso 1 1 d . . .
F71 F 0.7609(9) 0.9594(11) 0.7560(4) 0.128(6) Uani 1 1 d . . .
F72 F 0.6186(7) 0.9349(6) 0.7257(4) 0.070(3) Uani 1 1 d . . .
F73 F 0.6941(7) 1.0114(5) 0.6880(4) 0.072(3) Uani 1 1 d . . .
F74 F 0.7292(11) 0.8900(6) 0.6937(4) 0.104(5) Uani 1 1 d . . .
B75A B 0.3572(10) 0.9296(9) 0.5466(5) 0.023(4) Uiso 0.50 1 d PD . .
F76A F 0.4491(16) 0.943(3) 0.5560(15) 0.12(2) Uiso 0.20 1 d PD L 1
F77A F 0.337(2) 0.8780(17) 0.5101(9) 0.039(9) Uiso 0.20 1 d PD L 1
F78A F 0.313(3) 0.9963(16) 0.5319(15) 0.12(2) Uiso 0.20 1 d PD L 1
F79A F 0.334(2) 0.901(2) 0.5851(8) 0.062(10) Uiso 0.20 1 d PD L 1
F76B F 0.3631(16) 0.8694(11) 0.5174(7) 0.032(6) Uiso 0.30 1 d PD L 2
F77B F 0.2723(12) 0.9299(15) 0.5562(9) 0.037(8) Uiso 0.30 1 d PD L 2
F78B F 0.4230(16) 0.9186(17) 0.5871(7) 0.077(10) Uiso 0.30 1 d PD L 2
F79B F 0.3697(19) 0.9960(11) 0.5256(9) 0.059(8) Uiso 0.30 1 d PD L 2
B75C B 0.3768(12) 0.9436(11) 0.5647(7) 0.038(6) Uiso 0.50 1 d PD M 3
F76C F 0.4115(12) 0.8706(9) 0.5699(6) 0.072(5) Uiso 0.50 1 d PD M 3
F77C F 0.2866(9) 0.9380(10) 0.5651(6) 0.039(5) Uiso 0.50 1 d PD M 3
F78C F 0.4201(16) 0.9866(14) 0.6023(7) 0.134(11) Uiso 0.50 1 d PD M 3
F79C F 0.3935(12) 0.9747(11) 0.5254(5) 0.059(5) Uiso 0.50 1 d PD M 3
B80 B 0.9483(9) 0.4343(8) 0.6027(5) 0.062(5) Uiso 1 1 d D . .
F81A F 0.8953(16) 0.4938(12) 0.5949(9) 0.145(13) Uiso 0.50 1 d PD N 1
F82A F 0.9538(11) 0.3943(9) 0.6426(5) 0.057(4) Uiso 0.50 1 d PD N 1
F83A F 1.0368(9) 0.4478(10) 0.5973(6) 0.058(4) Uiso 0.50 1 d PD N 1
F84A F 0.9186(12) 0.3833(11) 0.5631(5) 0.080(6) Uiso 0.50 1 d PD N 1
F81B F 0.9503(16) 0.5085(11) 0.6276(8) 0.096(7) Uiso 0.50 1 d PD N 2
F82B F 1.0308(17) 0.406(2) 0.6188(16) 0.33(4) Uiso 0.50 1 d PD N 2
F83B F 0.920(3) 0.450(2) 0.5581(6) 0.30(3) Uiso 0.50 1 d PD N 2
F84B F 0.884(2) 0.3973(16) 0.6219(11) 0.155(14) Uiso 0.50 1 d PD N 2
B85A B 0.5385(10) 0.1247(10) 0.3785(6) 0.07(3) Uiso 0.50 1 d PD O 1
F86A F 0.5823(12) 0.0576(9) 0.3709(6) 0.062(5) Uiso 0.50 1 d PD O 1
F87A F 0.5884(12) 0.1538(12) 0.4208(5) 0.063(5) Uiso 0.50 1 d PD O 1
F88A F 0.4548(9) 0.1089(12) 0.3838(7) 0.044(5) Uiso 0.50 1 d PD O 1
F89A F 0.5430(10) 0.1752(9) 0.3442(5) 0.045(4) Uiso 0.50 1 d PD O 1
B85B B 0.5365(18) 0.1280(15) 0.3800(9) 0.028(14) Uiso 0.50 1 d PD P 2
F86B F 0.5612(10) 0.0697(9) 0.3533(5) 0.039(3) Uiso 0.50 1 d PD P 2
F87B F 0.5802(12) 0.1208(11) 0.4244(5) 0.057(5) Uiso 0.50 1 d PD P 2
F88B F 0.4444(9) 0.1212(14) 0.3769(8) 0.057(7) Uiso 0.50 1 d PD P 2
F89B F 0.5480(18) 0.1950(10) 0.3587(9) 0.121(12) Uiso 0.50 1 d PD P 2

loop_
_atom_site_aniso_label
_atom_site_aniso_U_11
_atom_site_aniso_U_22
_atom_site_aniso_U_33
_atom_site_aniso_U_23
_atom_site_aniso_U_13
_atom_site_aniso_U_12
Fe1A 0.0310(8) 0.0591(13) 0.0139(7) -0.0100(8) 0.0003(6) 0.0230(9)
N2A 0.062(7) 0.032(6) 0.081(9) -0.013(6) 0.031(6) 0.012(5)
N5A 0.041(5) 0.042(6) 0.042(5) -0.014(5) 0.024(4) -0.007(5)
N8A 0.042(5) 0.049(7) 0.014(4) -0.008(4) 0.005(3) 0.005(5)
S10A 0.073(3) 0.079(3) 0.142(5) 0.077(3) 0.067(3) 0.031(2)
N14A 0.044(6) 0.162(18) 0.034(6) -0.040(9) 0.002(5) -0.015(9)
N17A 0.039(5) 0.038(6) 0.027(4) -0.017(4) 0.015(4) 0.005(4)
S19A 0.0355(13) 0.0364(16) 0.0391(15) 0.0028(13) 0.0109(11) 0.0044(12)
N23A 0.041(6) 0.063(9) 0.084(9) -0.052(8) -0.004(6) 0.007(6)
N26A 0.018(3) 0.025(4) 0.024(4) 0.006(3) 0.010(3) 0.006(3)
S28A 0.0430(14) 0.0381(17) 0.0258(12) -0.0135(12) 0.0071(11) 0.0063(13)
Fe1B 0.0267(7) 0.0182(7) 0.0125(6) -0.0018(5) 0.0032(5) -0.0073(5)
N2B 0.047(5) 0.031(5) 0.044(5) 0.009(4) 0.004(4) -0.011(4)
N5B 0.036(4) 0.028(4) 0.014(3) 0.002(3) 0.012(3) -0.004(3)
N8B 0.030(4) 0.022(4) 0.019(3) -0.002(3) 0.004(3) -0.010(3)
S10B 0.0402(13) 0.0353(15) 0.0378(14) 0.0232(12) -0.0029(10) -0.0032(11)
N14B 0.043(4) 0.025(4) 0.014(3) 0.007(3) 0.005(3) -0.003(4)
N23B 0.046(5) 0.028(4) 0.011(3) 0.005(3) 0.001(3) -0.013(4)
N26B 0.030(4) 0.025(4) 0.027(4) -0.005(3) 0.006(3) -0.007(3)
S28B 0.0275(11) 0.0406(15) 0.0423(14) 0.0028(12) 0.0118(10) -0.0004(11)
Fe1C 0.0277(7) 0.0152(7) 0.0173(7) 0.0037(6) -0.0007(5) 0.0025(6)
N5C 0.031(4) 0.015(4) 0.020(4) 0.011(3) 0.008(3) 0.001(3)
N8C 0.022(4) 0.029(5) 0.032(5) -0.005(4) 0.011(3) 0.011(4)
S10C 0.0415(15) 0.0401(18) 0.0433(16) -0.0209(14) 0.0076(12) 0.0056(14)
N23C 0.133(12) 0.006(4) 0.040(6) -0.009(4) -0.035(7) 0.013(6)
N26C 0.065(6) 0.015(4) 0.020(4) 0.000(3) 0.005(4) 0.021(4)
S28C 0.081(2) 0.047(2) 0.0378(16) 0.0114(15) 0.0140(16) 0.0263(19)
Fe1D 0.0330(9) 0.0648(16) 0.0230(9) 0.0137(9) -0.0014(7) -0.0251(10)
N2D 0.057(7) 0.047(8) 0.063(8) 0.012(6) -0.002(6) -0.010(6)
N5D 0.030(5) 0.031(6) 0.112(11) 0.021(7) -0.035(6) -0.024(5)
N8D 0.031(5) 0.024(5) 0.024(5) 0.013(4) 0.003(4) 0.003(4)
S10D 0.0497(17) 0.0334(18) 0.0260(13) 0.0088(13) 0.0062(12) -0.0097(15)
N14D 0.034(4) 0.019(4) 0.014(4) 0.007(3) 0.000(3) -0.013(4)
N17D 0.026(4) 0.057(7) 0.020(4) -0.008(4) 0.011(3) -0.014(5)
S19D 0.0372(15) 0.045(2) 0.080(2) -0.0052(18) 0.0173(15) 0.0066(14)
N23D 0.039(6) 0.144(16) 0.033(6) 0.036(8) -0.002(5) 0.010(8)
N26D 0.040(5) 0.060(8) 0.025(5) 0.000(5) 0.007(4) 0.013(5)
S28D 0.0379(15) 0.047(2) 0.0428(17) -0.0068(16) 0.0121(13) -0.0024(15)
Fe1E 0.0228(6) 0.0253(8) 0.0128(6) -0.0016(5) 0.0053(5) 0.0027(6)
N2E 0.041(5) 0.043(5) 0.017(4) -0.003(4) 0.000(3) 0.017(4)
N5E 0.012(3) 0.027(4) 0.036(4) 0.002(4) -0.011(3) 0.003(3)
N8E 0.017(3) 0.023(4) 0.026(4) -0.004(3) 0.004(3) -0.007(3)
S10E 0.0420(13) 0.0362(15) 0.0403(14) -0.0168(12) -0.0004(11) 0.0072(12)
N14E 0.023(4) 0.030(5) 0.026(4) -0.005(4) -0.004(3) 0.009(3)
N23E 0.030(4) 0.037(5) 0.013(3) 0.013(3) 0.001(3) -0.001(4)
N26E 0.041(4) 0.025(4) 0.021(4) 0.001(3) 0.014(3) -0.003(4)
S28E 0.0379(13) 0.0382(16) 0.0567(17) 0.0038(14) 0.0160(12) 0.0089(12)
Fe1F 0.0314(7) 0.0343(9) 0.0176(7) -0.0120(6) -0.0028(5) 0.0148(7)
N5F 0.012(3) 0.008(4) 0.073(6) 0.001(4) -0.017(3) 0.006(3)
N8F 0.021(3) 0.023(4) 0.030(4) -0.012(3) 0.006(3) -0.004(3)
S10F 0.0472(14) 0.0446(17) 0.0336(13) -0.0186(12) -0.0020(11) 0.0122(13)
N23F 0.052(6) 0.117(12) 0.044(6) -0.056(7) -0.030(5) 0.061(7)
N26F 0.046(5) 0.024(4) 0.015(3) 0.005(3) 0.002(3) 0.012(4)
S28F 0.0332(12) 0.0341(14) 0.0476(15) 0.0087(12) 0.0140(10) 0.0102(11)
F31 0.074(6) 0.035(5) 0.096(7) 0.001(5) 0.055(6) 0.001(5)
F32 0.086(8) 0.161(16) 0.075(8) 0.013(9) -0.038(6) -0.009(10)
F33 0.078(7) 0.075(8) 0.123(9) 0.054(7) 0.066(7) 0.031(6)
F34 0.235(17) 0.038(6) 0.060(6) -0.013(5) -0.018(8) -0.015(9)
F41 0.092(8) 0.052(6) 0.076(7) 0.007(5) -0.039(6) 0.021(6)
F42 0.079(7) 0.078(8) 0.075(6) 0.019(6) 0.055(5) -0.003(6)
F43 0.063(5) 0.049(6) 0.081(7) 0.022(5) 0.034(5) 0.006(5)
F44 0.092(7) 0.052(6) 0.054(5) -0.029(5) -0.004(5) 0.012(5)
F56 0.047(5) 0.093(9) 0.063(6) -0.003(6) 0.023(4) -0.014(5)
F57 0.054(6) 0.184(17) 0.079(8) -0.053(9) -0.016(5) 0.023(8)
F58 0.103(9) 0.046(6) 0.150(12) -0.021(7) 0.083(8) -0.015(6)
F59 0.119(9) 0.117(12) 0.069(7) 0.013(7) 0.049(6) -0.031(9)
F61 0.046(4) 0.088(8) 0.041(4) 0.006(5) 0.019(3) -0.012(5)
F62 0.119(10) 0.114(12) 0.169(14) 0.088(11) 0.058(10) -0.027(9)
F63 0.119(10) 0.153(14) 0.099(9) -0.092(10) 0.055(8) -0.034(10)
F64 0.060(5) 0.171(14) 0.040(5) -0.047(7) -0.011(4) 0.016(7)
F66 0.149(11) 0.102(10) 0.106(9) 0.075(8) 0.041(8) -0.034(9)
F67 0.100(8) 0.093(9) 0.100(8) -0.066(7) 0.067(7) -0.035(7)
F68 0.076(6) 0.095(9) 0.045(5) -0.038(5) -0.020(4) -0.005(6)
F69 0.046(4) 0.074(7) 0.073(6) -0.005(5) 0.022(4) -0.005(5)
F71 0.100(9) 0.188(17) 0.071(7) 0.029(9) -0.031(6) -0.034(10)
F72 0.069(5) 0.063(6) 0.093(7) 0.034(5) 0.045(5) -0.004(5)
F73 0.081(6) 0.041(5) 0.117(8) 0.028(5) 0.069(6) 0.017(4)
F74 0.196(14) 0.035(5) 0.112(9) 0.005(5) 0.101(9) 0.047(7)

loop_
_atom_type_symbol
_atom_type_description
_atom_type_scat_dispersion_real
_atom_type_scat_dispersion_imag
_atom_type_scat_source
C C 0.0181 0.0091 'International Tables Vol C Tables 4.2.6.8 and 6.1.1.4'
H H 0.0000 0.0000 'International Tables Vol C Tables 4.2.6.8 and 6.1.1.4'
N N 0.0311 0.0180 'International Tables Vol C Tables 4.2.6.8 and 6.1.1.4'
S S 0.3331 0.5567 'International Tables Vol C Tables 4.2.6.8 and 6.1.1.4'
Fe Fe -1.1336 3.1974 'International Tables Vol C Tables 4.2.6.8 and 6.1.1.4'
B B 0.0090 0.0039 'International Tables Vol C Tables 4.2.6.8 and 6.1.1.4'
F F 0.0727 0.0534 'International Tables Vol C Tables 4.2.6.8 and 6.1.1.4'

loop_
_geom_angle_atom_site_label_1
_geom_angle_atom_site_label_2
_geom_angle_atom_site_label_3
_geom_angle
N23A Fe1A N14A 97.8(7)
N23A Fe1A N26A 80.4(4)
N14A Fe1A N26A 169.5(4)
N23A Fe1A N5A 98.5(5)
N14A Fe1A N5A 99.3(5)
N26A Fe1A N5A 91.2(4)
N23A Fe1A N8A 169.4(4)
N14A Fe1A N8A 92.8(6)
N26A Fe1A N8A 89.2(4)
N5A Fe1A N8A 79.3(4)
N23A Fe1A N17A 92.3(5)
N14A Fe1A N17A 79.8(4)
N26A Fe1A N17A 89.9(3)
N5A Fe1A N17A 169.2(5)
N8A Fe1A N17A 89.9(4)
C21A N2A C3A 124.0(15)
C21A N2A C12A 120.6(15)
C3A N2A C12A 114.4(12)
C12G N2A C3A 147.6(17)
C12G N2A C21G 97(2)
C3A N2A C21G 108.1(18)
N2A C3A C4A 112.2(12)
N2A C3A H3A1 109.2
C4A C3A H3A1 109.2
N2A C3A H3A2 109.2
C4A C3A H3A2 109.2
H3A1 C3A H3A2 107.9
N5A C4A C3A 111.2(11)
N5A C4A H4A1 109.4
C3A C4A H4A1 109.4
N5A C4A H4A2 109.4
C3A C4A H4A2 109.4
H4A1 C4A H4A2 108.0
C6A N5A C4A 119.9(12)
C6A N5A Fe1A 116.7(9)
C4A N5A Fe1A 123.3(9)
N5A C6A C7A 118.9(11)
N5A C6A H6A 120.5
C7A C6A H6A 120.5
C11A C7A N8A 113.9(12)
C11A C7A C6A 133.1(12)
N8A C7A C6A 111.3(11)
C9A N8A C7A 108.3(11)
C9A N8A Fe1A 137.9(9)
C7A N8A Fe1A 113.5(8)
N8A C9A S10A 116.3(9)
N8A C9A H9A 121.9
S10A C9A H9A 121.9
C9A S10A C11A 90.7(7)
C7A C11A S10A 109.0(10)
C7A C11A H11A 125.5
S10A C11A H11A 125.5
N2A C12A C13A 118.1(14)
N2A C12A H12A 107.8
C13A C12A H12A 107.8
N2A C12A H12B 107.8
C13A C12A H12B 107.8
H12A C12A H12B 107.1
N14A C13A C12A 95.9(14)
N14A C13A H13A 112.6
C12A C13A H13A 112.6
N14A C13A H13B 112.6
C12A C13A H13B 112.6
H13A C13A H13B 110.1
N2A C12G C13G 97.4(19)
N2A C12G H12M 112.3
C13G C12G H12M 112.3
N2A C12G H12N 112.3
C13G C12G H12N 112.3
H12M C12G H12N 109.9
C12G C13G N14A 119(2)
C12G C13G H13M 107.6
N14A C13G H13M 107.6
C12G C13G H13N 107.6
N14A C13G H13N 107.6
H13M C13G H13N 107.1
C15A N14A C13G 113.7(17)
C15A N14A C13A 118.2(12)
C15A N14A Fe1A 114.0(9)
C13G N14A Fe1A 131.3(14)
C13A N14A Fe1A 118.6(12)
N14A C15A C16A 118.7(11)
N14A C15A H15A 120.7
C16A C15A H15A 120.7
C20A C16A N17A 116.3(10)
C20A C16A C15A 130.9(11)
N17A C16A C15A 112.9(9)
C18A N17A C16A 109.8(9)
C18A N17A Fe1A 136.6(8)
C16A N17A Fe1A 112.8(7)
N17A C18A S19A 115.4(9)
N17A C18A H18A 122.3
S19A C18A H18A 122.3
C18A S19A C20A 88.6(5)
C16A C20A S19A 109.7(9)
C16A C20A H20A 125.1
S19A C20A H20A 125.1
N2A C21A C22A 112.9(16)
N2A C21A H21A 109.0
C22A C21A H21A 109.0
N2A C21A H21B 109.0
C22A C21A H21B 109.0
H21A C21A H21B 107.8
N23A C22A C21A 111.5(16)
N23A C22A H22A 109.3
C21A C22A H22A 109.3
N23A C22A H22B 109.3
C21A C22A H22B 109.3
H22A C22A H22B 108.0
N2A C21G C22G 132(2)
N2A C21G H21M 104.1
C22G C21G H21M 104.1
N2A C21G H21N 104.1
C22G C21G H21N 104.1
H21M C21G H21N 105.5
C21G C22G N23A 99(2)
C21G C22G H22M 112.0
N23A C22G H22M 112.0
C21G C22G H22N 112.0
N23A C22G H22N 112.0
H22M C22G H22N 109.7
C24A N23A C22A 128.6(17)
C24A N23A C22G 94.9(15)
C24A N23A Fe1A 116.1(11)
C22A N23A Fe1A 115.0(11)
C22G N23A Fe1A 146.8(11)
N23A C24A C25A 121.4(14)
N23A C24A H24A 119.3
C25A C24A H24A 119.3
C29A C25A N26A 110.0(11)
C29A C25A C24A 138.7(12)
N26A C25A C24A 111.2(10)
C27A N26A C25A 112.6(8)
C27A N26A Fe1A 136.7(7)
C25A N26A Fe1A 110.5(7)
N26A C27A S28A 112.5(8)
N26A C27A H27A 123.8
S28A C27A H27A 123.8
C29A S28A C27A 91.7(6)
C25A C29A S28A 113.1(10)
C25A C29A H29A 123.4
S28A C29A H29A 123.4
N17H Fe1B N14B 77.7(5)
N17H Fe1B N8B 95.9(6)
N14B Fe1B N8B 91.7(3)
N17H Fe1B N5B 173.3(5)
N14B Fe1B N5B 95.9(3)
N8B Fe1B N5B 82.1(3)
N14B Fe1B N17B 85.7(7)
N8B Fe1B N17B 89.3(8)
N5B Fe1B N17B 171.2(8)
N17H Fe1B N26B 94.8(5)
N14B Fe1B N26B 172.1(3)
N8B Fe1B N26B 91.4(3)
N5B Fe1B N26B 91.7(3)
N17B Fe1B N26B 87.0(7)
N17H Fe1B N23B 87.1(6)
N14B Fe1B N23B 95.9(3)
N8B Fe1B N23B 172.3(3)
N5B Fe1B N23B 95.8(3)
N17B Fe1B N23B 92.6(8)
N26B Fe1B N23B 81.3(4)
C21B N2B C3B 118.3(10)
C21B N2B C12B 121.3(10)
C3B N2B C12B 119.5(10)
N2B C3B C4B 118.1(12)
N2B C3B H3B1 107.8
C4B C3B H3B1 107.8
N2B C3B H3B2 107.8
C4B C3B H3B2 107.8
H3B1 C3B H3B2 107.1
N5B C4B C3B 113.7(11)
N5B C4B H4B1 108.8
C3B C4B H4B1 108.8
N5B C4B H4B2 108.8
C3B C4B H4B2 108.8
H4B1 C4B H4B2 107.7
C6B N5B C4B 117.1(9)
C6B N5B Fe1B 113.6(7)
C4B N5B Fe1B 129.2(7)
N5B C6B C7B 117.4(9)
N5B C6B H6B 121.3
C7B C6B H6B 121.3
C11B C7B N8B 111.2(9)
C11B C7B C6B 134.3(10)
N8B C7B C6B 114.3(8)
C9B N8B C7B 111.9(8)
C9B N8B Fe1B 135.6(7)
C7B N8B Fe1B 112.4(7)
N8B C9B S10B 112.6(8)
N8B C9B H9B 123.7
S10B C9B H9B 123.7
C11B S10B C9B 90.7(5)
C7B C11B S10B 113.4(8)
C7B C11B H11B 123.3
S10B C11B H11B 123.3
N2B C12B C13B 116.1(9)
N2B C12B H12C 108.3
C13B C12B H12C 108.3
N2B C12B H12D 108.3
C13B C12B H12D 108.3
H12C C12B H12D 107.4
N14B C13B C12B 113.7(8)
N14B C13B H13C 108.8
C12B C13B H13C 108.8
N14B C13B H13D 108.8
C12B C13B H13D 108.8
H13C C13B H13D 107.7
C15H N14B C13B 106.6(12)
C15B N14B C13B 122.6(12)
C15H N14B Fe1B 125.2(11)
C15B N14B Fe1B 109.0(11)
C13B N14B Fe1B 128.2(6)
N14B C15B C16B 123.2(17)
N14B C15B H15B 118.4
C16B C15B H15B 118.4
C20B C16B N17B 122.1(17)
C20B C16B C15B 120.6(15)
N17B C16B C15B 111.2(17)
C18B N17B C16B 109(2)
C18B N17B Fe1B 140.0(17)
C16B N17B Fe1B 110.9(15)
N17B C18B S19B 114(2)
N17B C18B H18B 123.0
S19B C18B H18B 123.0
C18B S19B C20B 89.5(11)
N14B C15H C16H 107.6(14)
N14B C15H H15H 126.2
C16H C15H H15H 126.2
C20B C16H N17H 106.9(13)
C20B C16H C15H 138.6(14)
N17H C16H C15H 114.3(13)
C18H N17H C16H 111.5(14)
C18H N17H Fe1B 133.3(12)
C16H N17H Fe1B 115.1(11)
N17H C18H S19H 113.8(13)
N17H C18H H18H 123.1
S19H C18H H18H 123.1
C20B S19H C18H 88.8(7)
C16B C20B S19H 105.0(11)
C16H C20B S19H 118.7(10)
C16B C20B S19B 95.9(11)
C16H C20B S19B 114.0(10)
C16B C20B H20B 132.0
C16H C20B H20B 113.3
S19H C20B H20B 120.7
S19B C20B H20B 132.0
N2B C21B C22B 122.0(10)
N2B C21B H21C 106.8
C22B C21B H21C 106.8
N2B C21B H21D 106.8
C22B C21B H21D 106.8
H21C C21B H21D 106.7
N23B C22B C21B 112.7(8)
N23B C22B H22C 109.1
C21B C22B H22C 109.1
N23B C22B H22D 109.1
C21B C22B H22D 109.1
H22C C22B H22D 107.8
C24B N23B C22B 120.1(9)
C24B N23B Fe1B 114.2(7)
C22B N23B Fe1B 125.7(6)
N23B C24B C25B 117.1(11)
N23B C24B H24B 121.4
C25B C24B H24B 121.4
C29B C25B N26B 113.6(10)
C29B C25B C24B 132.0(11)
N26B C25B C24B 114.4(9)
C27B N26B C25B 112.1(8)
C27B N26B Fe1B 134.9(7)
C25B N26B Fe1B 112.7(6)
N26B C27B S28B 114.3(7)
N26B C27B H27B 122.9
S28B C27B H27B 122.9
C29B S28B C27B 90.4(5)
C25B C29B S28B 109.6(9)
C25B C29B H29B 125.2
S28B C29B H29B 125.2
N17I Fe1C N14I 79.8(8)
N17I Fe1C N5C 168.4(7)
N14I Fe1C N5C 92.2(6)
N17I Fe1C N23C 88.1(8)
N14I Fe1C N23C 102.8(8)
N5C Fe1C N23C 102.0(4)
N17I Fe1C N8C 93.1(8)
N14I Fe1C N8C 90.7(7)
N5C Fe1C N8C 78.4(4)
N23C Fe1C N8C 166.4(4)
N17I Fe1C N26C 90.4(6)
N14I Fe1C N26C 170.0(6)
N5C Fe1C N26C 97.1(3)
N23C Fe1C N26C 79.0(5)
N8C Fe1C N26C 87.5(3)
N5C Fe1C N14C 102.9(5)
N23C Fe1C N14C 100.7(6)
N8C Fe1C N14C 92.4(6)
N26C Fe1C N14C 159.6(5)
N5C Fe1C N17C 163.3(5)
N23C Fe1C N17C 94.4(5)
N8C Fe1C N17C 84.9(5)
N26C Fe1C N17C 82.7(4)
N14C Fe1C N17C 76.9(5)
C12C N2C C21C 117.3(16)
C12C N2C C3C 110.9(17)
C21C N2C C3C 111.8(19)
N2C C3C C4C 106.4(17)
N2C C3C H3C1 110.5
C4C C3C H3C1 110.5
N2C C3C H3C2 110.5
C4C C3C H3C2 110.5
H3C1 C3C H3C2 108.6
N5C C4C C3C 106.2(14)
N5C C4C H4C1 110.5
C3C C4C H4C1 110.5
N5C C4C H4C2 110.5
C3C C4C H4C2 110.5
H4C1 C4C H4C2 108.7
C12I N2I C3I 115.0(18)
C12I N2I C21I 126.1(16)
C3I N2I C21I 118.9(18)
N2I C3I C4I 119(2)
N2I C3I H3I1 107.6
C4I C3I H3I1 107.6
N2I C3I H3I2 107.6
C4I C3I H3I2 107.6
H3I1 C3I H3I2 107.0
N5C C4I C3I 122(2)
N5C C4I H4I1 106.9
C3I C4I H4I1 106.9
N5C C4I H4I2 106.9
C3I C4I H4I2 106.9
H4I1 C4I H4I2 106.7
C6C N5C C4I 108.0(15)
C6C N5C C4C 120.7(10)
C6C N5C Fe1C 117.2(7)
C4I N5C Fe1C 133.9(14)
C4C N5C Fe1C 122.1(9)
N5C C6C C7C 115.4(10)
N5C C6C H6C 122.3
C7C C6C H6C 122.3
C6C C7C C11C 129.9(11)
C6C C7C N8C 119.4(10)
C11C C7C N8C 110.7(10)
C9C N8C C7C 113.4(9)
C9C N8C Fe1C 136.8(8)
C7C N8C Fe1C 109.6(7)
N8C C9C S10C 112.4(9)
N8C C9C H9C 123.8
S10C C9C H9C 123.8
C11C S10C C9C 90.8(6)
C7C C11C S10C 112.6(9)
C7C C11C H11C 123.7
S10C C11C H11C 123.7
N2C C12C C13C 114.1(16)
N2C C12C H12E 108.7
C13C C12C H12E 108.7
N2C C12C H12F 108.7
C13C C12C H12F 108.7
H12E C12C H12F 107.6
N14C C13C C12C 106.9(15)
N14C C13C H13E 110.3
C12C C13C H13E 110.3
N14C C13C H13F 110.3
C12C C13C H13F 110.3
H13E C13C H13F 108.6
C15C N14C C13C 119.4(17)
C15C N14C Fe1C 116.1(10)
C13C N14C Fe1C 124.2(13)
N14C C15C C16C 120.0(14)
N14C C15C H15C 120.0
C16C C15C H15C 120.0
N17C C16C C20C 114.8(15)
N17C C16C C15C 115.6(14)
C20C C16C C15C 129.1(14)
C18C N17C C16C 110.5(15)
C18C N17C Fe1C 137.8(12)
C16C N17C Fe1C 109.9(11)
N17C C18C S19C 115.3(14)
N17C C18C H18C 122.3
S19C C18C H18C 122.3
C20C S19C C18C 90.0(9)
C16C C20C S19C 108.9(13)
C16C C20C H20C 125.5
S19C C20C H20C 125.5
N2I C12I C13I 114.5(14)
N2I C12I H12O 108.6
C13I C12I H12O 108.6
N2I C12I H12P 108.6
C13I C12I H12P 108.6
H12O C12I H12P 107.6
N14I C13I C12I 116.4(15)
N14I C13I H13O 108.2
C12I C13I H13O 108.2
N14I C13I H13P 108.2
C12I C13I H13P 108.2
H13O C13I H13P 107.3
C15I N14I C13I 110.9(15)
C15I N14I Fe1C 118.5(12)
C13I N14I Fe1C 130.2(15)
N14I C15I C16I 113.6(15)
N14I C15I H15I 123.2
C16I C15I H15I 123.2
C20I C16I N17I 111.1(17)
C20I C16I C15I 138.1(16)
N17I C16I C15I 110.3(15)
C18I N17I C16I 109.2(19)
C18I N17I Fe1C 133.5(15)
C16I N17I Fe1C 117.2(14)
N17I C18I S19I 118.2(18)
N17I C18I H18I 120.9
S19I C18I H18I 120.9
C20I S19I C18I 85.1(11)
C16I C20I S19I 114.9(15)
C16I C20I H20I 122.6
S19I C20I H20I 122.6
N2C C21C C22C 109.7(16)
N2C C21C H21E 109.7
C22C C21C H21E 109.7
N2C C21C H21F 109.7
C22C C21C H21F 109.7
H21E C21C H21F 108.2
N23C C22C C21C 100.2(14)
N23C C22C H22E 111.7
C21C C22C H22E 111.7
N23C C22C H22F 111.7
C21C C22C H22F 111.7
H22E C22C H22F 109.5
N2I C21I C22I 114.6(16)
N2I C21I H21O 108.6
C22I C21I H21O 108.6
N2I C21I H21P 108.6
C22I C21I H21P 108.6
H21O C21I H21P 107.6
N23C C22I C21I 120.9(15)
N23C C22I H22O 107.1
C21I C22I H22O 107.1
N23C C22I H22P 107.1
C21I C22I H22P 107.1
H22O C22I H22P 106.8
C24C N23C C22C 108.5(14)
C24C N23C C22I 133.0(14)
C24C N23C Fe1C 114.6(10)
C22C N23C Fe1C 136.5(13)
C22I N23C Fe1C 112.3(12)
N23C C24C C25C 121.2(14)
N23C C24C H24C 119.4
C25C C24C H24C 119.4
C29C C25C N26C 117.2(13)
C29C C25C C24C 132.0(14)
N26C C25C C24C 110.8(12)
C27C N26C C25C 108.0(11)
C27C N26C Fe1C 137.6(8)
C25C N26C Fe1C 113.8(8)
N26C C27C S28C 116.7(10)
N26C C27C H27C 121.7
S28C C27C H27C 121.7
C29C S28C C27C 88.4(7)
C25C C29C S28C 109.7(12)
C25C C29C H29C 125.2
S28C C29C H29C 125.2
N5D Fe1D N14D 101.2(4)
N5D Fe1D N23D 107.4(7)
N14D Fe1D N23D 103.4(4)
N5D Fe1D N8D 75.3(5)
N14D Fe1D N8D 91.5(4)
N23D Fe1D N8D 163.8(4)
N5D Fe1D N26D 98.7(4)
N14D Fe1D N26D 159.6(4)
N23D Fe1D N26D 74.6(4)
N8D Fe1D N26D 89.1(4)
N5D Fe1D N17D 162.0(5)
N14D Fe1D N17D 75.5(4)
N23D Fe1D N17D 90.5(6)
N8D Fe1D N17D 87.0(4)
N26D Fe1D N17D 84.2(4)
C21D N2D C12D 110.9(13)
C21D N2D C3D 119.0(14)
C12D N2D C3D 114.6(13)
N2D C3D C4D 99.7(13)
N2D C3D H3D1 111.8
C4D C3D H3D1 111.8
N2D C3D H3D2 111.8
C4D C3D H3D2 111.8
H3D1 C3D H3D2 109.6
N5D C4D C3D 107.8(16)
N5D C4D H4D1 110.2
C3D C4D H4D1 110.2
N5D C4D H4D2 110.2
C3D C4D H4D2 110.2
H4D1 C4D H4D2 108.5
C6D N5D C4D 120.5(16)
C6D N5D Fe1D 119.7(10)
C4D N5D Fe1D 119.8(13)
N5D C6D C7D 114.4(12)
N5D C6D H6D 122.8
C7D C6D H6D 122.8
C11D C7D N8D 118.8(12)
C11D C7D C6D 125.4(12)
N8D C7D C6D 115.8(10)
C9D N8D C7D 108.3(10)
C9D N8D Fe1D 136.9(9)
C7D N8D Fe1D 114.8(8)
N8D C9D S10D 115.7(9)
N8D C9D H9D 122.2
S10D C9D H9D 122.2
C9D S10D C11D 89.0(6)
C7D C11D S10D 108.1(10)
C7D C11D H11D 125.9
S10D C11D H11D 125.9
N2D C12D C13D 108.8(11)
N2D C12D H12G 109.9
C13D C12D H12G 109.9
N2D C12D H12H 109.9
C13D C12D H12H 109.9
H12G C12D H12H 108.3
N14D C13D C12D 109.6(10)
N14D C13D H13G 109.8
C12D C13D H13G 109.8
N14D C13D H13H 109.8
C12D C13D H13H 109.8
H13G C13D H13H 108.2
C15D N14D C13D 117.9(10)
C15D N14D Fe1D 118.2(8)
C13D N14D Fe1D 123.9(8)
N14D C15D C16D 116.2(10)
N14D C15D H15D 121.9
C16D C15D H15D 121.9
C20D C16D N17D 115.0(13)
C20D C16D C15D 127.6(13)
N17D C16D C15D 117.0(11)
C18D N17D C16D 110.3(11)
C18D N17D Fe1D 136.3(9)
C16D N17D Fe1D 111.9(7)
N17D C18D S19D 114.1(10)
N17D C18D H18D 122.9
S19D C18D H18D 122.9
C18D S19D C20D 86.7(8)
C16D C20D S19D 112.4(14)
C16D C20D H20D 123.8
S19D C20D H20D 123.8
N2D C21D C22D 109.9(17)
N2D C21D H21G 109.7
C22D C21D H21G 109.7
N2D C21D H21H 109.7
C22D C21D H21H 109.7
H21G C21D H21H 108.2
N23D C22D C21D 110.2(17)
N23D C22D H22G 109.6
C21D C22D H22G 109.6
N23D C22D H22H 109.6
C21D C22D H22H 109.6
H22G C22D H22H 108.1
C24D N23D C22D 118.4(15)
C24D N23D Fe1D 121.4(9)
C22D N23D Fe1D 119.9(12)
N23D C24D C25D 112.9(13)
N23D C24D H24D 123.6
C25D C24D H24D 123.6
C29D C25D N26D 115.8(13)
C29D C25D C24D 127.2(14)
N26D C25D C24D 116.6(12)
C27D N26D C25D 110.7(11)
C27D N26D Fe1D 135.0(9)
C25D N26D Fe1D 114.2(9)
N26D C27D S28D 112.1(10)
N26D C27D H27D 124.0
S28D C27D H27D 124.0
C29D S28D C27D 91.9(6)
C25D C29D S28D 109.0(11)
C25D C29D H29D 125.5
S28D C29D H29D 125.5
N23E Fe1E N26E 81.0(3)
N23E Fe1E N17E 89.1(4)
N26E Fe1E N17E 91.9(4)
N23E Fe1E N5E 97.8(3)
N26E Fe1E N5E 94.6(3)
N17E Fe1E N5E 171.2(4)
N23E Fe1E N14E 96.0(3)
N26E Fe1E N14E 169.1(3)
N17E Fe1E N14E 77.6(4)
N5E Fe1E N14E 96.1(3)
N23E Fe1E N8E 171.9(3)
N26E Fe1E N8E 91.4(3)
N17E Fe1E N8E 94.1(4)
N5E Fe1E N8E 79.9(3)
N14E Fe1E N8E 92.1(3)
N23E Fe1E N17J 93.9(8)
N26E Fe1E N17J 82.4(7)
N5E Fe1E N17J 167.4(8)
N14E Fe1E N17J 87.4(7)
N8E Fe1E N17J 87.9(8)
C3E N2E C21E 121.4(8)
C3E N2E C12E 120.5(8)
C21E N2E C12E 118.1(8)
N2E C3E C4E 113.3(8)
N2E C3E H3E1 108.9
C4E C3E H3E1 108.9
N2E C3E H3E2 108.9
C4E C3E H3E2 108.9
H3E1 C3E H3E2 107.7
N5E C4E C3E 111.5(8)
N5E C4E H4E1 109.3
C3E C4E H4E1 109.3
N5E C4E H4E2 109.3
C3E C4E H4E2 109.3
H4E1 C4E H4E2 108.0
C6E N5E C4E 118.8(9)
C6E N5E Fe1E 116.8(7)
C4E N5E Fe1E 124.1(6)
N5E C6E C7E 117.2(9)
N5E C6E H6E 121.4
C7E C6E H6E 121.4
C11E C7E N8E 117.0(10)
C11E C7E C6E 129.9(10)
N8E C7E C6E 113.1(8)
C9E N8E C7E 110.7(8)
C9E N8E Fe1E 136.3(7)
C7E N8E Fe1E 112.8(6)
N8E C9E S10E 114.2(8)
N8E C9E H9E 122.9
S10E C9E H9E 122.9
C9E S10E C11E 89.6(6)
C7E C11E S10E 108.4(9)
C7E C11E H11E 125.8
S10E C11E H11E 125.8
N2E C12E C13E 114.1(9)
N2E C12E H12I 108.7
C13E C12E H12I 108.7
N2E C12E H12J 108.7
C13E C12E H12J 108.7
H12I C12E H12J 107.6
C12E C13E N14E 108.4(8)
C12E C13E H13I 110.0
N14E C13E H13I 110.0
C12E C13E H13J 110.0
N14E C13E H13J 110.0
H13I C13E H13J 108.4
C15E N14E C13E 115.3(9)
C15J N14E C13E 134(2)
C15E N14E Fe1E 121.2(9)
C15J N14E Fe1E 102(2)
C13E N14E Fe1E 123.4(6)
N14E C15E C16E 112.0(12)
N14E C15E H15E 124.0
C16E C15E H15E 124.0
C20E C16E N17E 113.6(12)
C20E C16E C15E 130.7(12)
N17E C16E C15E 114.9(11)
C18E N17E C16E 114.8(11)
C18E N17E Fe1E 131.2(9)
C16E N17E Fe1E 114.1(8)
N17E C18E S19E 109.8(10)
N17E C18E H18E 125.1
S19E C18E H18E 125.1
C20E S19E C18E 92.2(7)
C16E C20E S19E 108.9(11)
C16E C20E H20E 125.5
S19E C20E H20E 125.5
N14E C15J C16J 133(4)
N14E C15J H15J 113.5
C16J C15J H15J 113.5
C20J C16J N17J 115(3)
C20J C16J C15J 134(2)
N17J C16J C15J 108(3)
C18J N17J C16J 107(2)
C18J N17J Fe1E 143.0(19)
C16J N17J Fe1E 109.5(17)
N17J C18J S19J 119(2)
N17J C18J H18J 120.4
S19J C18J H18J 120.4
C18J S19J C20J 85.9(15)
C16J C20J S19J 111(2)
C16J C20J H20J 124.3
S19J C20J H20J 124.3
N2E C21E C22E 115.6(9)
N2E C21E H21I 108.4
C22E C21E H21I 108.4
N2E C21E H21J 108.4
C22E C21E H21J 108.4
H21I C21E H21J 107.4
N23E C22E C21E 114.5(8)
N23E C22E H22I 108.6
C21E C22E H22I 108.6
N23E C22E H22J 108.6
C21E C22E H22J 108.6
H22I C22E H22J 107.6
C24E N23E C22E 115.9(9)
C24E N23E Fe1E 118.5(7)
C22E N23E Fe1E 125.5(7)
N23E C24E C25E 114.8(9)
N23E C24E H24E 122.6
C25E C24E H24E 122.6
C29E C25E N26E 113.7(9)
C29E C25E C24E 133.2(10)
N26E C25E C24E 113.0(8)
C27E N26E C25E 112.3(9)
C27E N26E Fe1E 134.9(8)
C25E N26E Fe1E 112.5(6)
N26E C27E S28E 112.5(9)
N26E C27E H27E 123.7
S28E C27E H27E 123.7
C27E S28E C29E 89.3(5)
C25E C29E S28E 112.1(9)
C25E C29E H29E 123.9
S28E C29E H29E 123.9
N17K Fe1F N26F 94.2(5)
N14F Fe1F N26F 164.6(5)
N17K Fe1F N23F 84.7(7)
N14F Fe1F N23F 97.3(5)
N26F Fe1F N23F 80.8(4)
N17K Fe1F N8F 97.8(6)
N14F Fe1F N8F 89.1(5)
N26F Fe1F N8F 93.2(3)
N23F Fe1F N8F 173.6(3)
N17K Fe1F N5F 173.0(5)
N14F Fe1F N5F 102.7(5)
N26F Fe1F N5F 92.7(3)
N23F Fe1F N5F 97.6(6)
N8F Fe1F N5F 80.5(4)
N17K Fe1F N14K 84.1(6)
N26F Fe1F N14K 176.3(5)
N23F Fe1F N14K 95.8(5)
N8F Fe1F N14K 90.3(5)
N5F Fe1F N14K 89.1(5)
N14F Fe1F N17F 77.0(5)
N26F Fe1F N17F 87.9(4)
N23F Fe1F N17F 95.5(7)
N8F Fe1F N17F 86.2(5)
N5F Fe1F N17F 166.7(5)
C21F N2F C3F 120.5(17)
C21F N2F C12F 117.7(16)
C3F N2F C12F 121.7(17)
C21F N2F Fe1F 90.6(12)
C3F N2F Fe1F 90.8(12)
C12F N2F Fe1F 89.5(11)
N2F C3F C4F 111.0(19)
N2F C3F H3F1 109.4
C4F C3F H3F1 109.4
N2F C3F H3F2 109.4
C4F C3F H3F2 109.4
H3F1 C3F H3F2 108.0
N5F C4F C3F 110.9(16)
N5F C4F H4F1 109.5
C3F C4F H4F1 109.5
N5F C4F H4F2 109.5
C3F C4F H4F2 109.5
H4F1 C4F H4F2 108.0
C21K N2K C3K 123.6(15)
C21K N2K C12K 118.8(16)
C3K N2K C12K 117.6(15)
C21K N2K Fe1F 88.3(11)
C3K N2K Fe1F 91.8(10)
C12K N2K Fe1F 88.6(11)
N2K C3K C4K 111.1(15)
N2K C3K H3K1 109.4
C4K C3K H3K1 109.4
N2K C3K H3K2 109.4
C4K C3K H3K2 109.4
H3K1 C3K H3K2 108.0
N5F C4K C3K 111.6(12)
N5F C4K H4K1 109.3
C3K C4K H4K1 109.3
N5F C4K H4K2 109.3
C3K C4K H4K2 109.3
H4K1 C4K H4K2 108.0
C6F N5F C4K 110.9(12)
C6F N5F C4F 127.6(14)
C6F N5F Fe1F 117.3(7)
C4K N5F Fe1F 131.7(11)
C4F N5F Fe1F 115.1(13)
N5F C6F C7F 114.4(9)
N5F C6F H6F 122.8
C7F C6F H6F 122.8
C11F C7F N8F 117.7(10)
C11F C7F C6F 127.4(10)
N8F C7F C6F 114.9(8)
C9F N8F C7F 109.9(8)
C9F N8F Fe1F 137.1(7)
C7F N8F Fe1F 112.9(6)
N8F C9F S10F 115.4(8)
N8F C9F H9F 122.3
S10F C9F H9F 122.3
C9F S10F C11F 89.4(5)
C7F C11F S10F 107.6(8)
C7F C11F H11F 126.2
S10F C11F H11F 126.2
N2F C12F C13F 114.7(14)
N2F C12F H12K 108.6
C13F C12F H12K 108.6
N2F C12F H12L 108.6
C13F C12F H12L 108.6
H12K C12F H12L 107.6
N14F C13F C12F 112.2(13)
N14F C13F H13K 109.2
C12F C13F H13K 109.2
N14F C13F H13L 109.2
C12F C13F H13L 109.2
H13K C13F H13L 107.9
C15F N14F C13F 119.0(13)
C15F N14F Fe1F 120.6(10)
C13F N14F Fe1F 120.3(10)
N14F C15F C16F 115.6(13)
N14F C15F H15F 122.2
C16F C15F H15F 122.2
C20F C16F N17F 116.6(15)
C20F C16F C15F 127.2(14)
N17F C16F C15F 114.4(14)
C18F N17F C16F 111.3(14)
C18F N17F Fe1F 136.9(11)
C16F N17F Fe1F 111.6(10)
N17F C18F S19F 112.7(13)
N17F C18F H18F 123.7
S19F C18F H18F 123.7
C20F S19F C18F 89.7(9)
C16F C20F S19F 108.0(13)
C16F C20F H20F 126.0
S19F C20F H20F 126.0
N23F C22F C21F 99.5(15)
N23F C22F H22K 111.9
C21F C22F H22K 111.9
N23F C22F H22L 111.9
C21F C22F H22L 111.9
H22K C22F H22L 109.6
N2F C21F C22F 114.9(16)
N2F C21F H21K 108.5
C22F C21F H21K 108.5
N2F C21F H21L 108.5
C22F C21F H21L 108.5
H21K C21F H21L 107.5
N2K C12K C13K 114.0(15)
N2K C12K H12Q 108.8
C13K C12K H12Q 108.8
N2K C12K H12R 108.8
C13K C12K H12R 108.8
H12Q C12K H12R 107.6
N14K C13K C12K 110.0(15)
N14K C13K H13Q 109.7
C12K C13K H13Q 109.7
N14K C13K H13R 109.7
C12K C13K H13R 109.7
H13Q C13K H13R 108.2
C15K N14K C13K 124.4(16)
C15K N14K Fe1F 108.2(12)
C13K N14K Fe1F 127.3(11)
N14K C15K C16K 119.9(16)
N14K C15K H15K 120.1
C16K C15K H15K 120.1
C20K C16K N17K 114.7(16)
C20K C16K C15K 132.3(15)
N17K C16K C15K 113.0(15)
C18K N17K C16K 114.2(14)
C18K N17K Fe1F 131.0(11)
C16K N17K Fe1F 114.6(11)
N17K C18K S19K 109.1(13)
N17K C18K H18K 125.4
S19K C18K H18K 125.4
C20K S19K C18K 93.7(10)
C16K C20K S19K 107.9(15)
C16K C20K H20K 126.1
S19K C20K H20K 126.1
N2K C21K C22K 115.4(16)
N2K C21K H21Q 108.4
C22K C21K H21Q 108.4
N2K C21K H21R 108.4
C22K C21K H21R 108.4
H21Q C21K H21R 107.5
N23F C22K C21K 122.7(16)
N23F C22K H22Q 106.6
C21K C22K H22Q 106.6
N23F C22K H22R 106.6
C21K C22K H22R 106.6
H22Q C22K H22R 106.6
C24F N23F C22F 113.5(12)
C24F N23F C22K 118.1(12)
C24F N23F Fe1F 117.1(9)
C22F N23F Fe1F 127.0(10)
C22K N23F Fe1F 123.8(10)
N23F C24F C25F 115.2(12)
N23F C24F H24F 122.4
C25F C24F H24F 122.4
C29F C25F N26F 113.1(10)
C29F C25F C24F 133.4(12)
N26F C25F C24F 113.6(10)
C27F N26F C25F 112.4(9)
C27F N26F Fe1F 134.4(7)
C25F N26F Fe1F 113.0(7)
N26F C27F S28F 111.9(8)
N26F C27F H27F 124.1
S28F C27F H27F 124.1
C27F S28F C29F 91.9(5)
C25F C29F S28F 110.7(10)
C25F C29F H29F 124.7
S28F C29F H29F 124.7
F33 B30 F32 111.5(14)
F33 B30 F34 113.3(16)
F32 B30 F34 109.0(16)
F33 B30 F31 106.6(13)
F32 B30 F31 109.5(14)
F34 B30 F31 106.8(13)
F38A B35A F39A 111.5(16)
F38A B35A F37A 108.5(16)
F39A B35A F37A 112.4(17)
F38A B35A F36A 107.7(17)
F39A B35A F36A 108.6(17)
F37A B35A F36A 108.1(17)
F38B B35B F39B 101.9(14)
F38B B35B F37B 112.0(14)
F39B B35B F37B 110.4(15)
F38B B35B F36B 114.6(16)
F39B B35B F36B 113.9(15)
F37B B35B F36B 104.2(13)
F43 B40 F41 114.0(13)
F43 B40 F44 102.7(12)
F41 B40 F44 111.5(13)
F43 B40 F42 108.8(13)
F41 B40 F42 111.3(13)
F44 B40 F42 108.1(12)
F48A B45 F49A 116.2(13)
F48A B45 F46A 114.9(13)
F49A B45 F46A 110.9(12)
F48A B45 F47A 107.5(14)
F49A B45 F47A 102.5(13)
F46A B45 F47A 103.2(13)
F48B B45 F47B 107.9(14)
F48B B45 F49B 110.9(17)
F47B B45 F49B 113.1(12)
F48B B45 F46B 109.7(13)
F47B B45 F46B 108.1(12)
F49B B45 F46B 107.1(12)
F51A B50A F53A 111.9(15)
F51A B50A F54A 111.0(15)
F53A B50A F54A 109.6(15)
F51A B50A F52A 105.8(14)
F53A B50A F52A 108.4(15)
F54A B50A F52A 110.0(15)
F53B B50B F54B 110.2(17)
F53B B50B F51B 108.2(15)
F54B B50B F51B 111.1(17)
F53B B50B F52B 108.8(15)
F54B B50B F52B 109.4(17)
F51B B50B F52B 109.1(15)
F59 B55 F57 115.0(18)
F59 B55 F56 114.8(16)
F57 B55 F56 109.1(15)
F59 B55 F58 105.4(15)
F57 B55 F58 104.1(16)
F56 B55 F58 107.7(16)
F64 B60 F61 115.0(12)
F64 B60 F63 111.5(14)
F61 B60 F63 109.6(13)
F64 B60 F62 111.1(15)
F61 B60 F62 106.5(13)
F63 B60 F62 102.3(14)
F68 B65 F66 113.4(16)
F68 B65 F67 114.5(14)
F66 B65 F67 101.1(14)
F68 B65 F69 113.7(13)
F66 B65 F69 105.2(14)
F67 B65 F69 107.6(13)
F71 B70 F74 110.7(15)
F71 B70 F73 112.0(14)
F74 B70 F73 108.7(11)
F71 B70 F72 108.3(13)
F74 B70 F72 110.9(13)
F73 B70 F72 106.1(11)
F79A B75A F78A 111.9(16)
F79A B75A F76A 109.9(16)
F78A B75A F76A 108.5(16)
F79A B75A F77A 110.5(16)
F78A B75A F77A 108.3(16)
F76A B75A F77A 107.6(16)
F79B B75A F76B 110.4(14)
F79B B75A F78B 111.3(15)
F76B B75A F78B 106.8(14)
F79B B75A F77B 108.9(14)
F76B B75A F77B 109.0(14)
F78B B75A F77B 110.4(14)
F79C B75C F78C 108.2(15)
F79C B75C F77C 114.7(15)
F78C B75C F77C 109.1(15)
F79C B75C F76C 109.2(14)
F78C B75C F76C 108.9(15)
F77C B75C F76C 106.6(14)
F81A B80 F82A 119.0(15)
F81A B80 F83A 114.0(15)
F82A B80 F83A 108.3(12)
F81A B80 F84A 106.8(14)
F82A B80 F84A 108.3(12)
F83A B80 F84A 98.3(11)
F83B B80 F82B 120.1(18)
F83B B80 F84B 113.4(17)
F82B B80 F84B 111.8(16)
F83B B80 F81B 105.8(16)
F82B B80 F81B 103.9(15)
F84B B80 F81B 98.7(13)
F88A B85A F89A 115.5(14)
F88A B85A F87A 108.0(14)
F89A B85A F87A 108.0(14)
F88A B85A F86A 109.9(14)
F89A B85A F86A 109.1(14)
F87A B85A F86A 105.7(13)
F87B B85B F89B 116(2)
F87B B85B F88B 109(2)
F89B B85B F88B 106(2)
F87B B85B F86B 110(2)
F89B B85B F86B 108(2)
F88B B85B F86B 107(2)

loop_
_geom_bond_atom_site_label_1
_geom_bond_atom_site_label_2
_geom_bond_distance
Fe1A N23A 1.968(17)
Fe1A N14A 2.037(13)
Fe1A N26A 2.039(9)
Fe1A N5A 2.044(11)
Fe1A N8A 2.050(12)
Fe1A N17A 2.057(9)
Fe1A N2A 3.253(14)
N2A C12G 1.376(17)
N2A C21A 1.383(17)
N2A C3A 1.426(17)
N2A C21G 1.487(18)
N2A C12A 1.512(15)
C3A C4A 1.55(2)
C3A H3A1 0.9900
C3A H3A2 0.9900
C4A N5A 1.440(16)
C4A H4A1 0.9900
C4A H4A2 0.9900
N5A C6A 1.217(16)
C6A C7A 1.504(17)
C6A H6A 0.9500
C7A C11A 1.37(2)
C7A N8A 1.402(16)
N8A C9A 1.321(16)
C9A S10A 1.662(14)
C9A H9A 0.9500
S10A C11A 1.695(13)
C11A H11A 0.9500
C12A C13A 1.530(16)
C12A H12A 0.9900
C12A H12B 0.9900
C13A N14A 1.52(2)
C13A H13A 0.9900
C13A H13B 0.9900
C12G C13G 1.514(19)
C12G H12M 0.9900
C12G H12N 0.9900
C13G N14A 1.52(3)
C13G H13M 0.9900
C13G H13N 0.9900
N14A C15A 1.282(17)
C15A C16A 1.461(15)
C15A H15A 0.9500
C16A C20A 1.302(15)
C16A N17A 1.393(13)
N17A C18A 1.266(14)
C18A S19A 1.713(11)
C18A H18A 0.9500
S19A C20A 1.723(12)
C20A H20A 0.9500
C21A C22A 1.525(17)
C21A H21A 0.9900
C21A H21B 0.9900
C22A N23A 1.48(2)
C22A H22A 0.9900
C22A H22B 0.9900
C21G C22G 1.551(18)
C21G H21M 0.9900
C21G H21N 0.9900
C22G N23A 1.69(3)
C22G H22M 0.9900
C22G H22N 0.9900
N23A C24A 1.190(18)
C24A C25A 1.436(18)
C24A H24A 0.9500
C25A C29A 1.406(18)
C25A N26A 1.411(14)
N26A C27A 1.357(14)
C27A S28A 1.703(10)
C27A H27A 0.9500
S28A C29A 1.662(16)
C29A H29A 0.9500
Fe1B N17H 1.917(16)
Fe1B N14B 1.962(8)
Fe1B N8B 1.979(8)
Fe1B N5B 1.983(8)
Fe1B N17B 1.98(2)
Fe1B N26B 1.989(8)
Fe1B N23B 2.001(8)
Fe1B N2B 3.570(11)
N2B C21B 1.419(13)
N2B C3B 1.421(17)
N2B C12B 1.437(14)
C3B C4B 1.520(17)
C3B H3B1 0.9900
C3B H3B2 0.9900
C4B N5B 1.450(15)
C4B H4B1 0.9900
C4B H4B2 0.9900
N5B C6B 1.314(13)
C6B C7B 1.422(15)
C6B H6B 0.9500
C7B C11B 1.378(14)
C7B N8B 1.390(12)
N8B C9B 1.326(14)
C9B S10B 1.715(10)
C9B H9B 0.9500
S10B C11B 1.636(12)
C11B H11B 0.9500
C12B C13B 1.569(15)
C12B H12C 0.9900
C12B H12D 0.9900
C13B N14B 1.449(12)
C13B H13C 0.9900
C13B H13D 0.9900
N14B C15H 1.242(15)
N14B C15B 1.304(15)
C15B C16B 1.454(17)
C15B H15B 0.9500
C16B C20B 1.328(15)
C16B N17B 1.405(18)
N17B C18B 1.318(19)
C18B S19B 1.717(19)
C18B H18B 0.9500
S19B C20B 1.973(10)
C15H C16H 1.471(17)
C15H H15H 0.9500
C16H C20B 1.399(15)
C16H N17H 1.415(16)
N17H C18H 1.335(16)
C18H S19H 1.726(14)
C18H H18H 0.9500
S19H C20B 1.578(10)
C20B H20B 0.9500
C21B C22B 1.477(13)
C21B H21C 0.9900
C21B H21D 0.9900
C22B N23B 1.474(13)
C22B H22C 0.9900
C22B H22D 0.9900
N23B C24B 1.297(14)
C24B C25B 1.434(15)
C24B H24B 0.9500
C25B C29B 1.370(16)
C25B N26B 1.383(13)
N26B C27B 1.279(12)
C27B S28B 1.705(9)
C27B H27B 0.9500
S28B C29B 1.699(12)
C29B H29B 0.9500
Fe1C N17I 1.91(2)
Fe1C N14I 1.933(17)
Fe1C N5C 2.064(7)
Fe1C N23C 2.068(11)
Fe1C N8C 2.113(9)
Fe1C N26C 2.126(10)
Fe1C N14C 2.127(17)
Fe1C N17C 2.255(16)
Fe1C N2C 2.84(2)
Fe1C N2I 3.549(19)
N2C C12C 1.430(16)
N2C C21C 1.446(17)
N2C C3C 1.449(18)
C3C C4C 1.524(16)
C3C H3C1 0.9900
C3C H3C2 0.9900
C4C N5C 1.470(13)
C4C H4C1 0.9900
C4C H4C2 0.9900
N2I C12I 1.424(16)
N2I C3I 1.434(18)
N2I C21I 1.441(16)
C3I C4I 1.487(18)
C3I H3I1 0.9900
C3I H3I2 0.9900
C4I N5C 1.464(17)
C4I H4I1 0.9900
C4I H4I2 0.9900
N5C C6C 1.314(13)
C6C C7C 1.384(16)
C6C H6C 0.9500
C7C C11C 1.396(16)
C7C N8C 1.412(14)
N8C C9C 1.307(15)
C9C S10C 1.742(11)
C9C H9C 0.9500
S10C C11C 1.667(14)
C11C H11C 0.9500
C12C C13C 1.492(17)
C12C H12E 0.9900
C12C H12F 0.9900
C13C N14C 1.472(13)
C13C H13E 0.9900
C13C H13F 0.9900
N14C C15C 1.282(17)
C15C C16C 1.469(16)
C15C H15C 0.9500
C16C N17C 1.390(15)
C16C C20C 1.398(17)
N17C C18C 1.302(17)
C18C S19C 1.727(16)
C18C H18C 0.9500
S19C C20C 1.718(15)
C20C H20C 0.9500
C12I C13I 1.524(16)
C12I H12O 0.9900
C12I H12P 0.9900
C13I N14I 1.495(16)
C13I H13O 0.9900
C13I H13P 0.9900
N14I C15I 1.301(18)
C15I C16I 1.452(16)
C15I H15I 0.9500
C16I C20I 1.360(17)
C16I N17I 1.398(17)
N17I C18I 1.298(18)
C18I S19I 1.724(17)
C18I H18I 0.9500
S19I C20I 1.703(16)
C20I H20I 0.9500
C21C C22C 1.533(17)
C21C H21E 0.9900
C21C H21F 0.9900
C22C N23C 1.420(15)
C22C H22E 0.9900
C22C H22F 0.9900
C21I C22I 1.551(17)
C21I H21O 0.9900
C21I H21P 0.9900
C22I N23C 1.542(15)
C22I H22O 0.9900
C22I H22P 0.9900
N23C C24C 1.28(2)
C24C C25C 1.50(2)
C24C H24C 0.9500
C25C C29C 1.32(2)
C25C N26C 1.401(16)
N26C C27C 1.265(15)
C27C S28C 1.731(12)
C27C H27C 0.9500
S28C C29C 1.704(15)
C29C H29C 0.9500
Fe1D N5D 2.078(17)
Fe1D N14D 2.094(9)
Fe1D N23D 2.099(14)
Fe1D N8D 2.176(9)
Fe1D N26D 2.186(11)
Fe1D N17D 2.199(12)
Fe1D N2D 2.945(14)
N2D C21D 1.43(2)
N2D C12D 1.484(17)
N2D C3D 1.49(2)
C3D C4D 1.58(2)
C3D H3D1 0.9900
C3D H3D2 0.9900
C4D N5D 1.47(2)
C4D H4D1 0.9900
C4D H4D2 0.9900
N5D C6D 1.320(19)
C6D C7D 1.472(18)
C6D H6D 0.9500
C7D C11D 1.319(17)
C7D N8D 1.337(15)
N8D C9D 1.301(16)
C9D S10D 1.687(11)
C9D H9D 0.9500
S10D C11D 1.712(15)
C11D H11D 0.9500
C12D C13D 1.494(18)
C12D H12G 0.9900
C12D H12H 0.9900
C13D N14D 1.479(15)
C13D H13G 0.9900
C13D H13H 0.9900
N14D C15D 1.342(15)
C15D C16D 1.399(15)
C15D H15D 0.9500
C16D C20D 1.26(2)
C16D N17D 1.389(14)
N17D C18D 1.305(16)
C18D S19D 1.728(14)
C18D H18D 0.9500
S19D C20D 1.741(18)
C20D H20D 0.9500
C21D C22D 1.56(3)
C21D H21G 0.9900
C21D H21H 0.9900
C22D N23D 1.48(2)
C22D H22G 0.9900
C22D H22H 0.9900
N23D C24D 1.311(19)
C24D C25D 1.476(19)
C24D H24D 0.9500
C25D C29D 1.358(19)
C25D N26D 1.362(19)
N26D C27D 1.321(15)
C27D S28D 1.711(12)
C27D H27D 0.9500
S28D C29D 1.664(14)
C29D H29D 0.9500
Fe1E N23E 1.964(9)
Fe1E N26E 1.979(9)
Fe1E N17E 1.988(11)
Fe1E N5E 1.990(9)
Fe1E N14E 1.993(7)
Fe1E N8E 2.030(8)
Fe1E N17J 2.06(2)
Fe1E N2E 3.495(10)
N2E C3E 1.429(12)
N2E C21E 1.431(13)
N2E C12E 1.462(14)
C3E C4E 1.544(12)
C3E H3E1 0.9900
C3E H3E2 0.9900
C4E N5E 1.487(13)
C4E H4E1 0.9900
C4E H4E2 0.9900
N5E C6E 1.256(13)
C6E C7E 1.459(14)
C6E H6E 0.9500
C7E C11E 1.306(15)
C7E N8E 1.381(12)
N8E C9E 1.275(14)
C9E S10E 1.708(11)
C9E H9E 0.9500
S10E C11E 1.734(13)
C11E H11E 0.9500
C12E C13E 1.521(15)
C12E H12I 0.9900
C12E H12J 0.9900
C13E N14E 1.523(13)
C13E H13I 0.9900
C13E H13J 0.9900
N14E C15E 1.247(13)
N14E C15J 1.31(2)
C15E C16E 1.440(14)
C15E H15E 0.9500
C16E C20E 1.369(15)
C16E N17E 1.384(14)
N17E C18E 1.336(14)
C18E S19E 1.734(13)
C18E H18E 0.9500
S19E C20E 1.731(13)
C20E H20E 0.9500
C15J C16J 1.45(2)
C15J H15J 0.9500
C16J C20J 1.37(2)
C16J N17J 1.387(14)
N17J C18J 1.312(19)
C18J S19J 1.739(18)
C18J H18J 0.9500
S19J C20J 1.746(19)
C20J H20J 0.9500
C21E C22E 1.502(14)
C21E H21I 0.9900
C21E H21J 0.9900
C22E N23E 1.496(12)
C22E H22I 0.9900
C22E H22J 0.9900
N23E C24E 1.239(13)
C24E C25E 1.491(13)
C24E H24E 0.9500
C25E C29E 1.326(14)
C25E N26E 1.398(13)
N26E C27E 1.344(14)
C27E S28E 1.729(12)
C27E H27E 0.9500
S28E C29E 1.744(11)
C29E H29E 0.9500
Fe1F N17K 1.869(15)
Fe1F N14F 1.958(12)
Fe1F N26F 1.971(9)
Fe1F N23F 1.974(9)
Fe1F N8F 1.996(8)
Fe1F N5F 2.004(9)
Fe1F N14K 2.065(14)
Fe1F N17F 2.138(15)
Fe1F N2F 3.33(2)
Fe1F N2K 3.609(19)
N2F C21F 1.425(17)
N2F C3F 1.445(18)
N2F C12F 1.458(16)
C3F C4F 1.536(17)
C3F H3F1 0.9900
C3F H3F2 0.9900
C4F N5F 1.496(16)
C4F H4F1 0.9900
C4F H4F2 0.9900
N2K C21K 1.433(16)
N2K C3K 1.442(16)
N2K C12K 1.450(16)
C3K C4K 1.531(15)
C3K H3K1 0.9900
C3K H3K2 0.9900
C4K N5F 1.492(14)
C4K H4K1 0.9900
C4K H4K2 0.9900
N5F C6F 1.279(14)
C6F C7F 1.473(14)
C6F H6F 0.9500
C7F C11F 1.310(15)
C7F N8F 1.387(13)
N8F C9F 1.257(13)
C9F S10F 1.708(9)
C9F H9F 0.9500
S10F C11F 1.739(12)
C11F H11F 0.9500
C12F C13F 1.541(16)
C12F H12K 0.9900
C12F H12L 0.9900
C13F N14F 1.478(12)
C13F H13K 0.9900
C13F H13L 0.9900
N14F C15F 1.297(16)
C15F C16F 1.420(16)
C15F H15F 0.9500
C16F C20F 1.346(17)
C16F N17F 1.374(16)
N17F C18F 1.314(16)
C18F S19F 1.747(15)
C18F H18F 0.9500
S19F C20F 1.741(15)
C20F H20F 0.9500
C22F N23F 1.442(15)
C22F C21F 1.520(17)
C22F H22K 0.9900
C22F H22L 0.9900
C21F H21K 0.9900
C21F H21L 0.9900
C12K C13K 1.510(17)
C12K H12Q 0.9900
C12K H12R 0.9900
C13K N14K 1.463(13)
C13K H13Q 0.9900
C13K H13R 0.9900
N14K C15K 1.294(16)
C15K C16K 1.445(16)
C15K H15K 0.9500
C16K C20K 1.355(18)
C16K N17K 1.389(16)
N17K C18K 1.322(16)
C18K S19K 1.719(15)
C18K H18K 0.9500
S19K C20K 1.706(17)
C20K H20K 0.9500
C21K C22K 1.541(17)
C21K H21Q 0.9900
C21K H21R 0.9900
C22K N23F 1.514(15)
C22K H22Q 0.9900
C22K H22R 0.9900
N23F C24F 1.277(17)
C24F C25F 1.448(17)
C24F H24F 0.9500
C25F C29F 1.367(16)
C25F N26F 1.400(14)
N26F C27F 1.353(13)
C27F S28F 1.703(10)
C27F H27F 0.9500
S28F C29F 1.707(13)
C29F H29F 0.9500
B30 F33 1.317(18)
B30 F32 1.317(19)
B30 F34 1.33(2)
B30 F31 1.402(19)
B35A F38A 1.381(18)
B35A F39A 1.387(18)
B35A F37A 1.388(18)
B35A F36A 1.391(18)
B35B F38B 1.372(17)
B35B F39B 1.377(17)
B35B F37B 1.378(17)
B35B F36B 1.390(17)
B40 F43 1.361(18)
B40 F41 1.372(16)
B40 F44 1.380(18)
B40 F42 1.399(17)
B45 F48A 1.336(15)
B45 F49A 1.370(14)
B45 F46A 1.399(14)
B45 F47A 1.448(15)
B45 F48B 1.319(15)
B45 F47B 1.382(15)
B45 F49B 1.389(14)
B45 F46B 1.419(14)
B50A F51A 1.383(17)
B50A F53A 1.384(17)
B50A F54A 1.395(17)
B50A F52A 1.400(17)
B50B F53B 1.366(17)
B50B F54B 1.387(17)
B50B F51B 1.393(17)
B50B F52B 1.398(17)
B55 F59 1.32(2)
B55 F57 1.34(2)
B55 F56 1.35(2)
B55 F58 1.42(2)
B60 F64 1.354(16)
B60 F61 1.378(16)
B60 F63 1.39(2)
B60 F62 1.412(19)
B65 F68 1.333(17)
B65 F66 1.35(2)
B65 F67 1.364(19)
B65 F69 1.397(18)
B70 F71 1.308(17)
B70 F74 1.345(17)
B70 F73 1.397(17)
B70 F72 1.412(16)
B75A F79A 1.370(17)
B75A F78A 1.391(17)
B75A F76A 1.396(17)
B75A F77A 1.399(17)
B75A F79B 1.370(16)
B75A F76B 1.395(16)
B75A F78B 1.396(16)
B75A F77B 1.397(16)
B75C F79C 1.365(16)
B75C F78C 1.390(17)
B75C F77C 1.392(16)
B75C F76C 1.403(17)
B80 F81A 1.326(15)
B80 F82A 1.365(15)
B80 F83A 1.425(15)
B80 F84A 1.473(15)
B80 F83B 1.326(17)
B80 F82B 1.345(17)
B80 F84B 1.407(17)
B80 F81B 1.513(16)
B85A F88A 1.359(16)
B85A F89A 1.374(16)
B85A F87A 1.411(17)
B85A F86A 1.416(17)
B85B F87B 1.34(3)
B85B F89B 1.38(3)
B85B F88B 1.40(3)
B85B F86B 1.412(19)
